data_4301556
loop_
_publ_author_name
'William J. Evans'
'Sara E. Lorenz'
'Joseph W. Ziller'

_publ_section_title
;
Investigating Metal Size Effects in the Ln2(\m-\h2:\h2-N2) Reduction
System: Reductive Reactivity with Complexes of the Largest and Smallest
Trivalent Lanthanide Ions, La3+ and Lu3+
;
_journal_name_full 'Inorganic Chemistry'
_journal_page_first 2001
_journal_page_last 2009
_journal_paper_doi 10.1021/ic801853d
_journal_volume 48
_journal_year 2009
_chemical_formula_sum 'C48 H60 Lu2 N2'
_chemical_formula_weight 1014.92
_chemical_name_systematic
; 
 ? 
;
_space_group_IT_number 15
_symmetry_cell_setting monoclinic
_symmetry_space_group_name_Hall '-C 2yc'
_symmetry_space_group_name_H-M 'C 1 2/c 1'
_atom_sites_solution_hydrogens geom
_atom_sites_solution_primary direct
_atom_sites_solution_secondary difmap
_audit_creation_method SHELXTL
_cell_angle_alpha 90.00
_cell_angle_beta 127.2740(10)
_cell_angle_gamma 90.00
_cell_formula_units_Z 8
_cell_length_a 39.835(4)
_cell_length_b 9.6073(8)
_cell_length_c 26.750(2)
_cell_measurement_temperature 163(2)
_cell_volume 8146.4(12)
_computing_cell_refinement 'Bruker SMART/SAINT'
_computing_data_collection 'Bruker SMART'
_computing_data_reduction 'Bruker SAINT'
_computing_molecular_graphics 'Bruker SHELXTL'
_computing_publication_material 'Bruker SHELXTL'
_computing_structure_refinement 'Bruker SHELXTL'
_computing_structure_solution 'Bruker SHELXTL'
_diffrn_ambient_temperature 163(2)
_diffrn_measured_fraction_theta_full 0.992
_diffrn_measured_fraction_theta_max 0.992
_diffrn_measurement_device_type 'CCD area detector'
_diffrn_measurement_method 'phi and omega scans'
_diffrn_radiation_monochromator graphite
_diffrn_radiation_source 'normal-focus sealed tube'
_diffrn_radiation_type MoK\a
_diffrn_radiation_wavelength 0.71073
_diffrn_reflns_av_R_equivalents 0.0338
_diffrn_reflns_av_sigmaI/netI 0.0278
_diffrn_reflns_limit_h_max 52
_diffrn_reflns_limit_h_min -52
_diffrn_reflns_limit_k_max 12
_diffrn_reflns_limit_k_min -12
_diffrn_reflns_limit_l_max 35
_diffrn_reflns_limit_l_min -35
_diffrn_reflns_number 43813
_diffrn_reflns_theta_full 28.32
_diffrn_reflns_theta_max 28.32
_diffrn_reflns_theta_min 1.91
_diffrn_standards_decay_% '< 1.0'
_diffrn_standards_interval_count 'initial 50 frames recollected'
_diffrn_standards_number '50 frames'
_exptl_absorpt_coefficient_mu 4.854
_exptl_absorpt_correction_T_max 0.7761
_exptl_absorpt_correction_T_min 0.3334
_exptl_absorpt_correction_type multi-scan
_exptl_absorpt_process_details 'Bruker SADABS'
_exptl_crystal_colour red
_exptl_crystal_density_diffrn 1.655
_exptl_crystal_density_meas ?
_exptl_crystal_density_method 'not measured'
_exptl_crystal_description plate
_exptl_crystal_F_000 4032
_exptl_crystal_size_max 0.29
_exptl_crystal_size_mid 0.24
_exptl_crystal_size_min 0.05
_refine_diff_density_max 1.057
_refine_diff_density_min -0.657
_refine_diff_density_rms 0.104
_refine_ls_extinction_method none
_refine_ls_goodness_of_fit_ref 1.064
_refine_ls_hydrogen_treatment constr
_refine_ls_matrix_type full
_refine_ls_number_parameters 485
_refine_ls_number_reflns 10069
_refine_ls_number_restraints 0
_refine_ls_restrained_S_all 1.064
_refine_ls_R_factor_all 0.0303
_refine_ls_R_factor_gt 0.0209
_refine_ls_shift/su_max 0.002
_refine_ls_shift/su_mean 0.000
_refine_ls_structure_factor_coef Fsqd
_refine_ls_weighting_details 'calc w=1/[\s^2^(Fo^2^)+(0.0186P)^2^+11.2883P] where P=(Fo^2^+2Fc^2^)/3'
_refine_ls_weighting_scheme calc
_refine_ls_wR_factor_gt 0.0458
_refine_ls_wR_factor_ref 0.0497
_reflns_number_gt 8529
_reflns_number_total 10069
_reflns_threshold_expression >2sigma(I)
_cod_data_source_file ic801853d_si_001_2.cif
_cod_data_source_block sek5
_cod_depositor_comments
;
The following automatic conversions were performed:
'_symmetry_cell_setting' value 'Monoclinic' changed to 'monoclinic'
according to '/home/saulius/struct/CIF-dictionaries/cif_core.dic'
dictionary named 'cif_core.dic' version 2.4.1 from 2010-06-29.

Automatic conversion script
Id: cif_fix_enum 1527 2010-12-29 10:47:43Z saulius 

The following automatic conversions were performed:

'_exptl_crystal_density_meas' value 'n/a' was changed to '?' - the
value is perceived as not measured.

Automatic conversion script
Id: cif_fix_values 3008 2015-01-20 13:52:24Z robertas 
;
_cod_original_sg_symbol_H-M 'C 2/c'
_cod_database_code 4301556

loop_
_symmetry_equiv_pos_as_xyz
'x, y, z'
'-x, y, -z+1/2'
'x+1/2, y+1/2, z'
'-x+1/2, y+1/2, -z+1/2'
'-x, -y, -z'
'x, -y, z-1/2'
'-x+1/2, -y+1/2, -z'
'x+1/2, -y+1/2, z-1/2'

loop_
_atom_site_label
_atom_site_type_symbol
_atom_site_fract_x
_atom_site_fract_y
_atom_site_fract_z
_atom_site_U_iso_or_equiv
_atom_site_adp_type
_atom_site_occupancy
_atom_site_symmetry_multiplicity
_atom_site_calc_flag
_atom_site_refinement_flags
_atom_site_disorder_assembly
_atom_site_disorder_group
Lu1 Lu 0.123729(3) 0.809792(10) 0.040326(5) 0.01439(3) Uani 1 1 d . . .
Lu2 Lu 0.126690(3) 0.676315(10) 0.290398(5) 0.01480(3) Uani 1 1 d . . .
N1 N 0.09949(7) 0.7068(2) 0.08824(10) 0.0173(4) Uani 1 1 d . . .
N2 N 0.09861(6) 0.7509(2) 0.19342(10) 0.0176(4) Uani 1 1 d . . .
C1 C 0.10119(8) 0.7224(3) -0.06769(12) 0.0202(5) Uani 1 1 d . . .
C2 C 0.14579(8) 0.7340(3) -0.02933(13) 0.0197(5) Uani 1 1 d . . .
C3 C 0.16305(9) 0.6310(3) 0.01871(13) 0.0220(6) Uani 1 1 d . . .
C4 C 0.12940(9) 0.5561(3) 0.01059(13) 0.0230(6) Uani 1 1 d . . .
C5 C 0.09142(9) 0.6144(3) -0.04233(13) 0.0218(6) Uani 1 1 d . . .
H5A H 0.0627 0.5738 -0.0632 0.026 Uiso 1 1 calc R . .
C6 C 0.07045(9) 0.7957(3) -0.12926(13) 0.0280(6) Uani 1 1 d . . .
H6A H 0.0707 0.7514 -0.1620 0.042 Uiso 1 1 calc R . .
H6B H 0.0786 0.8937 -0.1252 0.042 Uiso 1 1 calc R . .
H6C H 0.0420 0.7897 -0.1406 0.042 Uiso 1 1 calc R . .
C7 C 0.17003(9) 0.8258(3) -0.04275(14) 0.0262(6) Uani 1 1 d . . .
H7A H 0.1713 0.7818 -0.0746 0.039 Uiso 1 1 calc R . .
H7B H 0.1987 0.8394 -0.0041 0.039 Uiso 1 1 calc R . .
H7C H 0.1559 0.9162 -0.0583 0.039 Uiso 1 1 calc R . .
C8 C 0.20964(9) 0.6014(4) 0.06720(15) 0.0344(7) Uani 1 1 d . . .
H8A H 0.2209 0.5604 0.0465 0.052 Uiso 1 1 calc R . .
H8B H 0.2137 0.5363 0.0986 0.052 Uiso 1 1 calc R . .
H8C H 0.2246 0.6885 0.0878 0.052 Uiso 1 1 calc R . .
C9 C 0.13212(10) 0.4335(3) 0.04794(15) 0.0318(7) Uani 1 1 d . . .
H9A H 0.1264 0.3477 0.0242 0.048 Uiso 1 1 calc R . .
H9B H 0.1113 0.4441 0.0559 0.048 Uiso 1 1 calc R . .
H9C H 0.1605 0.4290 0.0880 0.048 Uiso 1 1 calc R . .
C10 C 0.14918(8) 1.0633(3) 0.04873(13) 0.0195(5) Uani 1 1 d . . .
C11 C 0.13973(8) 1.0576(3) 0.09171(12) 0.0201(5) Uani 1 1 d . . .
C12 C 0.09561(8) 1.0340(3) 0.05701(13) 0.0201(5) Uani 1 1 d . . .
C13 C 0.07795(8) 1.0227(3) -0.00739(13) 0.0195(5) Uani 1 1 d . . .
C14 C 0.11116(8) 1.0433(3) -0.01247(12) 0.0184(5) Uani 1 1 d . . .
H14A H 0.1074 1.0587 -0.0525 0.022 Uiso 1 1 calc R . .
C15 C 0.19149(9) 1.0994(3) 0.06429(15) 0.0296(7) Uani 1 1 d . . .
H15A H 0.1991 1.1950 0.0803 0.044 Uiso 1 1 calc R . .
H15B H 0.1898 1.0917 0.0263 0.044 Uiso 1 1 calc R . .
H15C H 0.2130 1.0351 0.0963 0.044 Uiso 1 1 calc R . .
C16 C 0.17023(9) 1.0904(3) 0.16071(13) 0.0293(7) Uani 1 1 d . . .
H16A H 0.1704 1.1909 0.1670 0.044 Uiso 1 1 calc R . .
H16B H 0.1986 1.0597 0.1767 0.044 Uiso 1 1 calc R . .
H16C H 0.1615 1.0417 0.1834 0.044 Uiso 1 1 calc R . .
C17 C 0.07130(9) 1.0347(3) 0.08317(14) 0.0266(6) Uani 1 1 d . . .
H17A H 0.0625 1.1300 0.0830 0.040 Uiso 1 1 calc R . .
H17B H 0.0892 0.9993 0.1263 0.040 Uiso 1 1 calc R . .
H17C H 0.0463 0.9752 0.0573 0.040 Uiso 1 1 calc R . .
C18 C 0.03224(8) 0.9914(3) -0.06059(14) 0.0266(6) Uani 1 1 d . . .
H18A H 0.0139 1.0470 -0.0554 0.040 Uiso 1 1 calc R . .
H18B H 0.0267 0.8922 -0.0601 0.040 Uiso 1 1 calc R . .
H18C H 0.0265 1.0146 -0.1008 0.040 Uiso 1 1 calc R . .
C19 C 0.16446(8) 0.4523(3) 0.34849(13) 0.0201(5) Uani 1 1 d . . .
C20 C 0.15907(8) 0.4401(3) 0.29132(13) 0.0220(6) Uani 1 1 d . . .
C21 C 0.11536(8) 0.4279(3) 0.24168(13) 0.0223(6) Uani 1 1 d . . .
C22 C 0.09338(8) 0.4325(3) 0.26784(13) 0.0219(6) Uani 1 1 d . . .
C23 C 0.12381(8) 0.4475(3) 0.33420(13) 0.0206(6) Uani 1 1 d . . .
H23A H 0.1181 0.4364 0.3656 0.025 Uiso 1 1 calc R . .
C24 C 0.20587(8) 0.4637(3) 0.41332(13) 0.0272(6) Uani 1 1 d . . .
H24A H 0.2211 0.3752 0.4247 0.041 Uiso 1 1 calc R . .
H24B H 0.2005 0.4856 0.4437 0.041 Uiso 1 1 calc R . .
H24C H 0.2229 0.5379 0.4137 0.041 Uiso 1 1 calc R . .
C25 C 0.19383(10) 0.4246(3) 0.28465(16) 0.0320(7) Uani 1 1 d . . .
H25A H 0.1991 0.3256 0.2833 0.048 Uiso 1 1 calc R . .
H25B H 0.2196 0.4685 0.3206 0.048 Uiso 1 1 calc R . .
H25C H 0.1854 0.4697 0.2457 0.048 Uiso 1 1 calc R . .
C26 C 0.09657(10) 0.3961(3) 0.17465(14) 0.0320(7) Uani 1 1 d . . .
H26A H 0.0976 0.2955 0.1696 0.048 Uiso 1 1 calc R . .
H26B H 0.1127 0.4443 0.1631 0.048 Uiso 1 1 calc R . .
H26C H 0.0672 0.4277 0.1474 0.048 Uiso 1 1 calc R . .
C27 C 0.04649(8) 0.4104(3) 0.23253(14) 0.0304(7) Uani 1 1 d . . .
H27A H 0.0402 0.3105 0.2260 0.046 Uiso 1 1 calc R . .
H27B H 0.0311 0.4574 0.1917 0.046 Uiso 1 1 calc R . .
H27C H 0.0378 0.4490 0.2569 0.046 Uiso 1 1 calc R . .
C28 C 0.16136(8) 0.8600(3) 0.37936(13) 0.0202(5) Uani 1 1 d . . .
C29 C 0.13066(8) 0.9371(3) 0.32482(13) 0.0199(5) Uani 1 1 d . . .
C30 C 0.09011(8) 0.8873(3) 0.30251(12) 0.0193(5) Uani 1 1 d . . .
C31 C 0.09547(8) 0.7800(3) 0.34296(13) 0.0194(5) Uani 1 1 d . . .
C32 C 0.13948(8) 0.7646(3) 0.39034(12) 0.0201(5) Uani 1 1 d . . .
H32A H 0.1526 0.7089 0.4297 0.024 Uiso 1 1 calc R . .
C33 C 0.20840(8) 0.8809(3) 0.42072(14) 0.0293(7) Uani 1 1 d . . .
H33A H 0.2153 0.9726 0.4408 0.044 Uiso 1 1 calc R . .
H33B H 0.2185 0.8753 0.3952 0.044 Uiso 1 1 calc R . .
H33C H 0.2221 0.8084 0.4531 0.044 Uiso 1 1 calc R . .
C34 C 0.13813(10) 1.0594(3) 0.29734(15) 0.0302(7) Uani 1 1 d . . .
H34A H 0.1268 1.1441 0.3025 0.045 Uiso 1 1 calc R . .
H34B H 0.1240 1.0430 0.2525 0.045 Uiso 1 1 calc R . .
H34C H 0.1685 1.0707 0.3191 0.045 Uiso 1 1 calc R . .
C35 C 0.04927(8) 0.9481(3) 0.24727(13) 0.0268(6) Uani 1 1 d . . .
H35A H 0.0443 1.0379 0.2592 0.040 Uiso 1 1 calc R . .
H35B H 0.0261 0.8844 0.2343 0.040 Uiso 1 1 calc R . .
H35C H 0.0508 0.9615 0.2124 0.040 Uiso 1 1 calc R . .
C36 C 0.06142(9) 0.7088(3) 0.34204(15) 0.0289(7) Uani 1 1 d . . .
H36A H 0.0511 0.7721 0.3587 0.043 Uiso 1 1 calc R . .
H36B H 0.0729 0.6247 0.3681 0.043 Uiso 1 1 calc R . .
H36C H 0.0381 0.6832 0.2988 0.043 Uiso 1 1 calc R . .
C37 C 0.13619(8) 0.7206(3) 0.14833(12) 0.0175(5) Uani 1 1 d . . .
C38 C 0.17546(8) 0.7094(3) 0.15959(13) 0.0225(6) Uani 1 1 d . . .
H38A H 0.1764 0.6791 0.1267 0.027 Uiso 1 1 calc R . .
C39 C 0.21386(8) 0.7424(3) 0.21937(14) 0.0258(6) Uani 1 1 d . . .
H39A H 0.2400 0.7357 0.2258 0.031 Uiso 1 1 calc R . .
C40 C 0.21288(8) 0.7834(3) 0.26690(13) 0.0246(6) Uani 1 1 d . . .
H40A H 0.2383 0.8072 0.3065 0.030 Uiso 1 1 calc R . .
C41 C 0.17388(8) 0.7909(3) 0.25763(13) 0.0206(5) Uani 1 1 d . . .
H41A H 0.1737 0.8197 0.2915 0.025 Uiso 1 1 calc R . .
C42 C 0.13536(8) 0.7566(3) 0.19961(12) 0.0182(5) Uani 1 1 d . . .
C43 C 0.06162(8) 0.7166(3) 0.13411(12) 0.0168(5) Uani 1 1 d . . .
C44 C 0.02391(8) 0.6999(3) 0.12610(13) 0.0199(5) Uani 1 1 d . . .
H44A H 0.0238 0.7096 0.1613 0.024 Uiso 1 1 calc R . .
C45 C -0.01368(8) 0.6694(3) 0.06736(13) 0.0224(6) Uani 1 1 d . . .
H45A H -0.0390 0.6567 0.0629 0.027 Uiso 1 1 calc R . .
C46 C -0.01386(8) 0.6577(3) 0.01597(13) 0.0226(6) Uani 1 1 d . . .
H46A H -0.0395 0.6401 -0.0244 0.027 Uiso 1 1 calc R . .
C47 C 0.02384(8) 0.6717(3) 0.02322(13) 0.0214(6) Uani 1 1 d . . .
H47A H 0.0235 0.6626 -0.0124 0.026 Uiso 1 1 calc R . .
C48 C 0.06168(8) 0.6986(2) 0.08161(12) 0.0169(5) Uani 1 1 d . . .

loop_
_atom_site_aniso_label
_atom_site_aniso_U_11
_atom_site_aniso_U_22
_atom_site_aniso_U_33
_atom_site_aniso_U_23
_atom_site_aniso_U_13
_atom_site_aniso_U_12
Lu1 0.01629(5) 0.01476(6) 0.01353(6) 0.00050(4) 0.00976(5) 0.00136(4)
Lu2 0.01623(5) 0.01607(6) 0.01228(6) -0.00017(4) 0.00873(5) -0.00074(4)
N1 0.0189(10) 0.0200(11) 0.0134(11) 0.0010(8) 0.0100(9) 0.0009(8)
N2 0.0188(11) 0.0220(11) 0.0154(11) 0.0009(9) 0.0122(10) 0.0012(8)
C1 0.0236(13) 0.0213(13) 0.0142(13) -0.0036(10) 0.0107(11) 0.0006(10)
C2 0.0245(13) 0.0217(13) 0.0183(13) -0.0030(11) 0.0158(12) 0.0001(10)
C3 0.0265(14) 0.0231(14) 0.0216(14) 0.0005(11) 0.0173(12) 0.0044(11)
C4 0.0345(15) 0.0145(12) 0.0248(15) -0.0013(11) 0.0204(13) 0.0031(11)
C5 0.0272(14) 0.0195(13) 0.0221(14) -0.0079(11) 0.0167(12) -0.0044(10)
C6 0.0326(16) 0.0308(16) 0.0167(14) -0.0017(12) 0.0129(13) 0.0021(12)
C7 0.0318(15) 0.0287(15) 0.0265(16) -0.0017(12) 0.0220(14) -0.0027(12)
C8 0.0275(15) 0.049(2) 0.0311(17) 0.0084(15) 0.0199(14) 0.0147(14)
C9 0.0426(18) 0.0221(15) 0.0372(18) 0.0043(13) 0.0277(16) 0.0031(13)
C10 0.0213(13) 0.0165(12) 0.0215(14) -0.0012(10) 0.0133(12) -0.0011(10)
C11 0.0240(13) 0.0147(12) 0.0199(14) -0.0004(10) 0.0125(12) 0.0008(10)
C12 0.0247(13) 0.0150(12) 0.0257(15) 0.0028(11) 0.0179(12) 0.0056(10)
C13 0.0177(12) 0.0153(12) 0.0222(14) 0.0041(10) 0.0105(12) 0.0060(9)
C14 0.0209(12) 0.0161(12) 0.0181(13) 0.0052(10) 0.0118(11) 0.0023(10)
C15 0.0237(14) 0.0317(16) 0.0341(17) -0.0017(13) 0.0178(14) -0.0044(12)
C16 0.0318(16) 0.0279(15) 0.0224(15) -0.0068(12) 0.0134(13) -0.0040(12)
C17 0.0346(16) 0.0211(14) 0.0345(17) -0.0010(12) 0.0264(14) 0.0027(12)
C18 0.0203(13) 0.0238(14) 0.0261(17) 0.0031(11) 0.0090(13) 0.0020(10)
C19 0.0188(12) 0.0172(13) 0.0206(14) 0.0044(10) 0.0099(11) 0.0030(10)
C20 0.0282(14) 0.0163(13) 0.0243(14) 0.0019(11) 0.0173(13) 0.0030(10)
C21 0.0280(14) 0.0141(12) 0.0204(14) -0.0004(10) 0.0124(12) 0.0004(10)
C22 0.0234(13) 0.0148(12) 0.0216(14) 0.0009(10) 0.0106(12) -0.0027(10)
C23 0.0198(13) 0.0191(13) 0.0240(15) 0.0052(11) 0.0138(12) 0.0005(10)
C24 0.0223(14) 0.0327(16) 0.0216(15) 0.0041(12) 0.0108(12) 0.0029(12)
C25 0.0372(17) 0.0319(16) 0.0383(18) 0.0019(14) 0.0288(16) 0.0068(13)
C26 0.0425(18) 0.0219(14) 0.0241(16) -0.0057(12) 0.0163(14) 0.0001(12)
C27 0.0229(14) 0.0287(15) 0.0274(16) 0.0065(12) 0.0089(13) -0.0045(11)
C28 0.0182(12) 0.0234(13) 0.0176(13) -0.0058(11) 0.0102(11) -0.0012(10)
C29 0.0240(13) 0.0187(13) 0.0212(14) -0.0043(11) 0.0158(12) -0.0029(10)
C30 0.0203(13) 0.0203(13) 0.0161(13) -0.0024(10) 0.0103(11) 0.0029(10)
C31 0.0220(13) 0.0230(13) 0.0181(13) -0.0032(11) 0.0147(12) -0.0021(10)
C32 0.0220(13) 0.0263(14) 0.0123(13) -0.0012(10) 0.0105(11) 0.0015(10)
C33 0.0210(14) 0.0367(17) 0.0263(16) -0.0096(13) 0.0123(13) -0.0062(12)
C34 0.0406(17) 0.0231(15) 0.0322(17) -0.0024(12) 0.0248(15) -0.0044(12)
C35 0.0243(14) 0.0270(15) 0.0213(15) -0.0033(12) 0.0097(12) 0.0065(11)
C36 0.0287(15) 0.0316(16) 0.0348(17) -0.0019(13) 0.0236(14) -0.0031(12)
C37 0.0190(12) 0.0174(12) 0.0174(13) 0.0029(10) 0.0118(11) 0.0005(9)
C38 0.0247(14) 0.0296(14) 0.0183(14) 0.0033(11) 0.0156(12) 0.0041(11)
C39 0.0164(13) 0.0356(16) 0.0241(15) 0.0068(12) 0.0115(12) 0.0031(11)
C40 0.0191(13) 0.0312(15) 0.0185(14) 0.0030(12) 0.0088(12) -0.0004(11)
C41 0.0222(13) 0.0249(14) 0.0157(13) 0.0028(11) 0.0120(12) -0.0012(10)
C42 0.0210(13) 0.0175(12) 0.0165(13) 0.0030(10) 0.0115(11) 0.0022(10)
C43 0.0183(12) 0.0141(11) 0.0168(13) 0.0021(10) 0.0100(11) 0.0017(9)
C44 0.0224(13) 0.0207(13) 0.0207(14) -0.0004(10) 0.0152(12) 0.0004(10)
C45 0.0189(13) 0.0204(13) 0.0270(15) -0.0037(11) 0.0134(12) -0.0032(10)
C46 0.0202(13) 0.0208(13) 0.0210(14) -0.0040(11) 0.0094(12) -0.0032(10)
C47 0.0256(13) 0.0210(13) 0.0176(13) -0.0021(10) 0.0132(12) -0.0023(10)
C48 0.0188(12) 0.0150(12) 0.0182(13) 0.0011(10) 0.0118(11) 0.0006(9)

loop_
_atom_type_symbol
_atom_type_description
_atom_type_scat_dispersion_real
_atom_type_scat_dispersion_imag
_atom_type_scat_source
C C 0.0033 0.0016 'International Tables Vol C Tables 4.2.6.8 and 6.1.1.4'
H H 0.0000 0.0000 'International Tables Vol C Tables 4.2.6.8 and 6.1.1.4'
N N 0.0061 0.0033 'International Tables Vol C Tables 4.2.6.8 and 6.1.1.4'
Lu Lu -0.4720 5.8584 'International Tables Vol C Tables 4.2.6.8 and 6.1.1.4'

loop_
_geom_angle_atom_site_label_1
_geom_angle_atom_site_label_2
_geom_angle_atom_site_label_3
_geom_angle
_geom_angle_site_symmetry_1
_geom_angle_site_symmetry_3
_geom_angle_publ_flag
Cnt1 Lu1 N1 110.1 . . ?
Cnt1 Lu1 C37 119.6 . . ?
Cnt1 Lu1 C38 106.3 . . ?
Cnt2 Lu1 N1 111.2 . . ?
Cnt2 Lu1 C37 106.8 . . ?
Cnt2 Lu1 C38 113.6 . . ?
Cnt1 Lu1 Cnt2 133.5 . . ?
Cnt3 Lu2 N2 111.6 . . ?
Cnt3 Lu2 C41 112.7 . . ?
Cnt3 Lu2 C42 107.3 . . ?
Cnt4 Lu2 N2 111.1 . . ?
Cnt4 Lu2 C41 105.0 . . ?
Cnt4 Lu2 C42 118.7 . . ?
Cnt3 Lu2 Cnt4 133.7 . . ?
N1 Lu1 C13 102.57(8) . . ?
N1 Lu1 C14 134.38(8) . . ?
C13 Lu1 C14 32.76(8) . . ?
N1 Lu1 C5 90.27(8) . . ?
C13 Lu1 C5 109.02(9) . . ?
C14 Lu1 C5 109.87(9) . . ?
N1 Lu1 C12 83.56(8) . . ?
C13 Lu1 C12 32.19(9) . . ?
C14 Lu1 C12 53.08(9) . . ?
C5 Lu1 C12 135.38(8) . . ?
N1 Lu1 C1 120.98(8) . . ?
C13 Lu1 C1 92.44(9) . . ?
C14 Lu1 C1 81.22(9) . . ?
C5 Lu1 C1 31.85(9) . . ?
C12 Lu1 C1 124.60(9) . . ?
N1 Lu1 C10 130.08(8) . . ?
C13 Lu1 C10 53.52(8) . . ?
C14 Lu1 C10 32.04(8) . . ?
C5 Lu1 C10 136.47(9) . . ?
C12 Lu1 C10 52.49(8) . . ?
C1 Lu1 C10 104.71(9) . . ?
N1 Lu1 C2 137.21(8) . . ?
C13 Lu1 C2 108.67(9) . . ?
C14 Lu1 C2 83.50(9) . . ?
C5 Lu1 C2 52.43(8) . . ?
C12 Lu1 C2 136.56(9) . . ?
C1 Lu1 C2 31.73(8) . . ?
C10 Lu1 C2 92.35(8) . . ?
N1 Lu1 C3 111.02(8) . . ?
C13 Lu1 C3 140.34(9) . . ?
C14 Lu1 C3 113.64(9) . . ?
C5 Lu1 C3 52.09(9) . . ?
C12 Lu1 C3 164.73(9) . . ?
C1 Lu1 C3 52.41(8) . . ?
C10 Lu1 C3 112.39(8) . . ?
C2 Lu1 C3 31.75(8) . . ?
N1 Lu1 C4 84.80(8) . . ?
C13 Lu1 C4 140.67(9) . . ?
C14 Lu1 C4 132.82(9) . . ?
C5 Lu1 C4 31.71(8) . . ?
C12 Lu1 C4 162.56(9) . . ?
C1 Lu1 C4 52.74(9) . . ?
C10 Lu1 C4 143.10(9) . . ?
C2 Lu1 C4 52.57(9) . . ?
C3 Lu1 C4 31.45(8) . . ?
N1 Lu1 C11 98.77(8) . . ?
C13 Lu1 C11 53.11(8) . . ?
C14 Lu1 C11 52.61(9) . . ?
C5 Lu1 C11 161.30(9) . . ?
C12 Lu1 C11 31.66(8) . . ?
C1 Lu1 C11 133.41(8) . . ?
C10 Lu1 C11 31.34(8) . . ?
C2 Lu1 C11 123.26(9) . . ?
C3 Lu1 C11 136.31(9) . . ?
C4 Lu1 C11 164.85(8) . . ?
N1 Lu1 C38 57.09(8) . . ?
C13 Lu1 C38 133.29(9) . . ?
C14 Lu1 C38 136.19(8) . . ?
C5 Lu1 C38 112.24(9) . . ?
C12 Lu1 C38 101.10(9) . . ?
C1 Lu1 C38 134.26(8) . . ?
C10 Lu1 C38 104.64(8) . . ?
C2 Lu1 C38 113.38(8) . . ?
C3 Lu1 C38 84.07(8) . . ?
C4 Lu1 C38 83.26(9) . . ?
C11 Lu1 C38 86.35(8) . . ?
N1 Lu1 C37 29.77(7) . . ?
C13 Lu1 C37 113.58(8) . . ?
C14 Lu1 C37 135.16(8) . . ?
C5 Lu1 C37 110.66(8) . . ?
C12 Lu1 C37 84.26(8) . . ?
C1 Lu1 C37 142.10(8) . . ?
C10 Lu1 C37 112.84(8) . . ?
C2 Lu1 C37 137.75(8) . . ?
C3 Lu1 C37 106.02(8) . . ?
C4 Lu1 C37 92.02(8) . . ?
C11 Lu1 C37 84.30(8) . . ?
C38 Lu1 C37 29.77(7) . . ?
N2 Lu2 C23 133.39(8) . . ?
N2 Lu2 C32 139.01(8) . . ?
C23 Lu2 C32 80.75(9) . . ?
N2 Lu2 C19 132.52(8) . . ?
C23 Lu2 C19 32.55(8) . . ?
C32 Lu2 C19 88.41(9) . . ?
N2 Lu2 C31 116.28(8) . . ?
C23 Lu2 C31 84.89(9) . . ?
C32 Lu2 C31 32.14(8) . . ?
C19 Lu2 C31 107.23(9) . . ?
N2 Lu2 C22 101.25(8) . . ?
C23 Lu2 C22 32.44(8) . . ?
C32 Lu2 C22 107.22(9) . . ?
C19 Lu2 C22 53.45(8) . . ?
C31 Lu2 C22 97.41(9) . . ?
N2 Lu2 C28 117.55(8) . . ?
C23 Lu2 C28 108.40(9) . . ?
C32 Lu2 C28 31.93(9) . . ?
C19 Lu2 C28 103.07(9) . . ?
C31 Lu2 C28 53.11(8) . . ?
C22 Lu2 C28 138.33(9) . . ?
N2 Lu2 C20 100.81(8) . . ?
C23 Lu2 C20 53.01(9) . . ?
C32 Lu2 C20 119.86(9) . . ?
C19 Lu2 C20 31.86(9) . . ?
C31 Lu2 C20 137.08(9) . . ?
C22 Lu2 C20 52.53(9) . . ?
C28 Lu2 C20 126.87(8) . . ?
N2 Lu2 C21 84.27(8) . . ?
C23 Lu2 C21 52.87(9) . . ?
C32 Lu2 C21 133.60(9) . . ?
C19 Lu2 C21 52.73(8) . . ?
C31 Lu2 C21 128.92(9) . . ?
C22 Lu2 C21 31.54(9) . . ?
C28 Lu2 C21 155.77(8) . . ?
C20 Lu2 C21 31.46(8) . . ?
N2 Lu2 C30 88.32(8) . . ?
C23 Lu2 C30 115.45(9) . . ?
C32 Lu2 C30 52.17(8) . . ?
C19 Lu2 C30 138.05(9) . . ?
C31 Lu2 C30 31.51(8) . . ?
C22 Lu2 C30 118.99(9) . . ?
C28 Lu2 C30 52.27(8) . . ?
C20 Lu2 C30 168.43(9) . . ?
C21 Lu2 C30 145.20(8) . . ?
N2 Lu2 C29 89.01(8) . . ?
C23 Lu2 C29 132.37(9) . . ?
C32 Lu2 C29 52.11(9) . . ?
C19 Lu2 C29 134.51(8) . . ?
C31 Lu2 C29 52.37(8) . . ?
C22 Lu2 C29 149.05(9) . . ?
C28 Lu2 C29 31.46(8) . . ?
C20 Lu2 C29 154.05(8) . . ?
C21 Lu2 C29 172.77(8) . . ?
C30 Lu2 C29 31.34(8) . . ?
N2 Lu2 C41 57.12(8) . . ?
C23 Lu2 C41 136.92(8) . . ?
C32 Lu2 C41 117.55(8) . . ?
C19 Lu2 C41 105.57(8) . . ?
C31 Lu2 C41 132.13(8) . . ?
C22 Lu2 C41 130.22(9) . . ?
C28 Lu2 C41 86.15(9) . . ?
C20 Lu2 C41 85.48(8) . . ?
C21 Lu2 C41 98.71(9) . . ?
C30 Lu2 C41 105.58(8) . . ?
C29 Lu2 C41 79.79(8) . . ?
N2 Lu2 C42 29.50(7) . . ?
C23 Lu2 C42 135.70(8) . . ?
C32 Lu2 C42 141.13(8) . . ?
C19 Lu2 C42 115.49(8) . . ?
C31 Lu2 C42 136.96(8) . . ?
C22 Lu2 C42 111.64(8) . . ?
C28 Lu2 C42 109.68(8) . . ?
C20 Lu2 C42 85.79(8) . . ?
C21 Lu2 C42 83.84(8) . . ?
C30 Lu2 C42 105.48(8) . . ?
C29 Lu2 C42 91.65(8) . . ?
C41 Lu2 C42 29.68(8) . . ?
C37 N1 C48 116.8(2) . . ?
C37 N1 Lu1 95.99(15) . . ?
C48 N1 Lu1 138.50(17) . . ?
C42 N2 C43 117.4(2) . . ?
C42 N2 Lu2 97.22(16) . . ?
C43 N2 Lu2 133.12(17) . . ?
C5 C1 C2 107.3(2) . . ?
C5 C1 C6 126.1(2) . . ?
C2 C1 C6 126.0(3) . . ?
C5 C1 Lu1 73.36(15) . . ?
C2 C1 Lu1 74.42(15) . . ?
C6 C1 Lu1 124.85(18) . . ?
C1 C2 C3 107.8(2) . . ?
C1 C2 C7 125.3(3) . . ?
C3 C2 C7 126.4(2) . . ?
C1 C2 Lu1 73.85(15) . . ?
C3 C2 Lu1 74.71(15) . . ?
C7 C2 Lu1 123.50(18) . . ?
C4 C3 C2 108.6(2) . . ?
C4 C3 C8 126.2(3) . . ?
C2 C3 C8 125.0(3) . . ?
C4 C3 Lu1 74.32(15) . . ?
C2 C3 Lu1 73.54(15) . . ?
C8 C3 Lu1 121.44(19) . . ?
C3 C4 C5 106.9(2) . . ?
C3 C4 C9 127.9(3) . . ?
C5 C4 C9 125.1(3) . . ?
C3 C4 Lu1 74.24(15) . . ?
C5 C4 Lu1 72.52(15) . . ?
C9 C4 Lu1 120.78(19) . . ?
C1 C5 C4 109.3(2) . . ?
C1 C5 Lu1 74.78(15) . . ?
C4 C5 Lu1 75.77(15) . . ?
C11 C10 C14 108.1(2) . . ?
C11 C10 C15 126.0(2) . . ?
C14 C10 C15 125.6(3) . . ?
C11 C10 Lu1 75.58(15) . . ?
C14 C10 Lu1 71.59(14) . . ?
C15 C10 Lu1 123.45(18) . . ?
C10 C11 C12 108.0(2) . . ?
C10 C11 C16 125.1(2) . . ?
C12 C11 C16 126.4(3) . . ?
C10 C11 Lu1 73.08(15) . . ?
C12 C11 Lu1 72.64(14) . . ?
C16 C11 Lu1 126.21(18) . . ?
C13 C12 C11 108.3(2) . . ?
C13 C12 C17 125.6(2) . . ?
C11 C12 C17 125.9(3) . . ?
C13 C12 Lu1 71.02(14) . . ?
C11 C12 Lu1 75.70(14) . . ?
C17 C12 Lu1 123.60(18) . . ?
C12 C13 C14 107.4(2) . . ?
C12 C13 C18 126.0(2) . . ?
C14 C13 C18 126.6(3) . . ?
C12 C13 Lu1 76.79(14) . . ?
C14 C13 Lu1 74.40(14) . . ?
C18 C13 Lu1 113.90(17) . . ?
C10 C14 C13 108.3(2) . . ?
C10 C14 Lu1 76.36(15) . . ?
C13 C14 Lu1 72.84(14) . . ?
C20 C19 C23 107.7(2) . . ?
C20 C19 C24 126.4(2) . . ?
C23 C19 C24 125.9(3) . . ?
C20 C19 Lu2 76.32(15) . . ?
C23 C19 Lu2 72.98(14) . . ?
C24 C19 Lu2 118.08(18) . . ?
C19 C20 C21 108.4(2) . . ?
C19 C20 C25 126.0(3) . . ?
C21 C20 C25 125.2(3) . . ?
C19 C20 Lu2 71.82(15) . . ?
C21 C20 Lu2 75.08(15) . . ?
C25 C20 Lu2 124.78(19) . . ?
C22 C21 C20 108.1(2) . . ?
C22 C21 C26 126.1(3) . . ?
C20 C21 C26 125.3(3) . . ?
C22 C21 Lu2 72.41(15) . . ?
C20 C21 Lu2 73.46(15) . . ?
C26 C21 Lu2 126.23(18) . . ?
C21 C22 C23 107.7(2) . . ?
C21 C22 C27 125.9(3) . . ?
C23 C22 C27 126.1(3) . . ?
C21 C22 Lu2 76.05(15) . . ?
C23 C22 Lu2 71.80(14) . . ?
C27 C22 Lu2 122.65(18) . . ?
C19 C23 C22 108.0(2) . . ?
C19 C23 Lu2 74.47(15) . . ?
C22 C23 Lu2 75.76(15) . . ?
C32 C28 C29 107.2(2) . . ?
C32 C28 C33 125.8(3) . . ?
C29 C28 C33 126.9(3) . . ?
C32 C28 Lu2 72.32(15) . . ?
C29 C28 Lu2 76.29(15) . . ?
C33 C28 Lu2 120.02(18) . . ?
C28 C29 C30 108.0(2) . . ?
C28 C29 C34 127.3(2) . . ?
C30 C29 C34 124.5(3) . . ?
C28 C29 Lu2 72.25(15) . . ?
C30 C29 Lu2 73.84(14) . . ?
C34 C29 Lu2 123.85(18) . . ?
C31 C30 C29 108.5(2) . . ?
C31 C30 C35 127.4(2) . . ?
C29 C30 C35 124.0(3) . . ?
C31 C30 Lu2 72.19(15) . . ?
C29 C30 Lu2 74.82(15) . . ?
C35 C30 Lu2 121.95(18) . . ?
C30 C31 C32 107.0(2) . . ?
C30 C31 C36 127.0(2) . . ?
C32 C31 C36 125.5(3) . . ?
C30 C31 Lu2 76.30(15) . . ?
C32 C31 Lu2 72.74(15) . . ?
C36 C31 Lu2 122.89(18) . . ?
C28 C32 C31 109.3(2) . . ?
C28 C32 Lu2 75.76(15) . . ?
C31 C32 Lu2 75.12(15) . . ?
N1 C37 C38 120.0(2) . . ?
N1 C37 C42 121.1(2) . . ?
C38 C37 C42 118.7(2) . . ?
N1 C37 Lu1 54.24(13) . . ?
C38 C37 Lu1 73.69(16) . . ?
C42 C37 Lu1 146.53(18) . . ?
C37 C38 C39 121.4(3) . . ?
C37 C38 Lu1 76.54(16) . . ?
C39 C38 Lu1 140.6(2) . . ?
C40 C39 C38 119.7(3) . . ?
C39 C40 C41 120.1(3) . . ?
C42 C41 C40 121.8(3) . . ?
C42 C41 Lu2 76.01(15) . . ?
C40 C41 Lu2 144.52(19) . . ?
N2 C42 C41 120.9(2) . . ?
N2 C42 C37 121.1(2) . . ?
C41 C42 C37 118.0(2) . . ?
N2 C42 Lu2 53.27(13) . . ?
C41 C42 Lu2 74.31(16) . . ?
C37 C42 Lu2 149.46(19) . . ?
C44 C43 N2 119.9(2) . . ?
C44 C43 C48 118.9(2) . . ?
N2 C43 C48 121.3(2) . . ?
C43 C44 C45 121.3(3) . . ?
C46 C45 C44 119.7(3) . . ?
C45 C46 C47 119.9(3) . . ?
C48 C47 C46 121.1(3) . . ?
C47 C48 N1 120.1(2) . . ?
C47 C48 C43 119.0(2) . . ?
N1 C48 C43 120.8(2) . . ?

loop_
_geom_bond_atom_site_label_1
_geom_bond_atom_site_label_2
_geom_bond_distance
_geom_bond_site_symmetry_2
_geom_bond_publ_flag
Lu1 Cnt1 2.301 . ?
Lu1 Cnt2 2.272 . ?
Lu2 Cnt3 2.275 . ?
Lu2 Cnt4 2.299 . ?
Lu1 N1 2.248(2) . ?
Lu1 C13 2.514(2) . ?
Lu1 C14 2.534(2) . ?
Lu1 C5 2.574(3) . ?
Lu1 C12 2.588(3) . ?
Lu1 C1 2.592(3) . ?
Lu1 C10 2.595(3) . ?
Lu1 C2 2.599(3) . ?
Lu1 C3 2.614(3) . ?
Lu1 C4 2.616(3) . ?
Lu1 C11 2.627(3) . ?
Lu1 C38 2.719(3) . ?
Lu1 C37 2.755(3) . ?
Lu2 N2 2.231(2) . ?
Lu2 C23 2.526(3) . ?
Lu2 C32 2.545(3) . ?
Lu2 C19 2.545(2) . ?
Lu2 C31 2.576(3) . ?
Lu2 C22 2.577(3) . ?
Lu2 C28 2.589(3) . ?
Lu2 C20 2.603(3) . ?
Lu2 C21 2.624(3) . ?
Lu2 C30 2.628(3) . ?
Lu2 C29 2.641(3) . ?
Lu2 C41 2.740(3) . ?
Lu2 C42 2.762(3) . ?
N1 C37 1.376(3) . ?
N1 C48 1.408(3) . ?
N2 C42 1.371(3) . ?
N2 C43 1.402(3) . ?
C1 C5 1.418(4) . ?
C1 C2 1.419(4) . ?
C1 C6 1.505(4) . ?
C2 C3 1.426(4) . ?
C2 C7 1.503(4) . ?
C3 C4 1.417(4) . ?
C3 C8 1.514(4) . ?
C4 C5 1.418(4) . ?
C4 C9 1.505(4) . ?
C10 C11 1.411(4) . ?
C10 C14 1.417(4) . ?
C10 C15 1.511(4) . ?
C11 C12 1.423(4) . ?
C11 C16 1.505(4) . ?
C12 C13 1.416(4) . ?
C12 C17 1.500(4) . ?
C13 C14 1.423(4) . ?
C13 C18 1.514(3) . ?
C19 C20 1.414(4) . ?
C19 C23 1.421(3) . ?
C19 C24 1.509(4) . ?
C20 C21 1.417(4) . ?
C20 C25 1.507(4) . ?
C21 C22 1.414(4) . ?
C21 C26 1.498(4) . ?
C22 C23 1.426(4) . ?
C22 C27 1.513(4) . ?
C28 C32 1.413(4) . ?
C28 C29 1.419(4) . ?
C28 C33 1.505(4) . ?
C29 C30 1.423(4) . ?
C29 C34 1.508(4) . ?
C30 C31 1.414(4) . ?
C30 C35 1.503(4) . ?
C31 C32 1.418(4) . ?
C31 C36 1.506(4) . ?
C37 C38 1.406(4) . ?
C37 C42 1.434(4) . ?
C38 C39 1.426(4) . ?
C39 C40 1.354(4) . ?
C40 C41 1.419(4) . ?
C41 C42 1.410(4) . ?
C43 C44 1.392(4) . ?
C43 C48 1.416(4) . ?
C44 C45 1.396(4) . ?
C45 C46 1.375(4) . ?
C46 C47 1.399(4) . ?
C47 C48 1.388(4) . ?

loop_
_geom_torsion_atom_site_label_1
_geom_torsion_atom_site_label_2
_geom_torsion_atom_site_label_3
_geom_torsion_atom_site_label_4
_geom_torsion
_geom_torsion_site_symmetry_1
_geom_torsion_site_symmetry_2
_geom_torsion_site_symmetry_3
_geom_torsion_site_symmetry_4
_geom_torsion_publ_flag
C13 Lu1 N1 C37 -115.83(16) . . . . ?
C14 Lu1 N1 C37 -106.70(16) . . . . ?
C5 Lu1 N1 C37 134.61(16) . . . . ?
C12 Lu1 N1 C37 -89.68(16) . . . . ?
C1 Lu1 N1 C37 143.53(15) . . . . ?
C10 Lu1 N1 C37 -63.30(18) . . . . ?
C2 Lu1 N1 C37 107.81(17) . . . . ?
C3 Lu1 N1 C37 85.64(16) . . . . ?
C4 Lu1 N1 C37 103.33(16) . . . . ?
C11 Lu1 N1 C37 -61.83(16) . . . . ?
C38 Lu1 N1 C37 18.00(15) . . . . ?
C13 Lu1 N1 C48 27.6(3) . . . . ?
C14 Lu1 N1 C48 36.8(3) . . . . ?
C5 Lu1 N1 C48 -81.9(3) . . . . ?
C12 Lu1 N1 C48 53.8(3) . . . . ?
C1 Lu1 N1 C48 -73.0(3) . . . . ?
C10 Lu1 N1 C48 80.2(3) . . . . ?
C2 Lu1 N1 C48 -108.7(3) . . . . ?
C3 Lu1 N1 C48 -130.9(2) . . . . ?
C4 Lu1 N1 C48 -113.2(3) . . . . ?
C11 Lu1 N1 C48 81.6(3) . . . . ?
C38 Lu1 N1 C48 161.5(3) . . . . ?
C37 Lu1 N1 C48 143.5(3) . . . . ?
C23 Lu2 N2 C42 -109.23(17) . . . . ?
C32 Lu2 N2 C42 112.13(17) . . . . ?
C19 Lu2 N2 C42 -64.22(19) . . . . ?
C31 Lu2 N2 C42 141.50(15) . . . . ?
C22 Lu2 N2 C42 -114.32(16) . . . . ?
C28 Lu2 N2 C42 81.33(17) . . . . ?
C20 Lu2 N2 C42 -60.73(17) . . . . ?
C21 Lu2 N2 C42 -87.61(16) . . . . ?
C30 Lu2 N2 C42 126.43(16) . . . . ?
C29 Lu2 N2 C42 95.09(16) . . . . ?
C41 Lu2 N2 C42 16.63(15) . . . . ?
C23 Lu2 N2 C43 29.7(3) . . . . ?
C32 Lu2 N2 C43 -109.0(2) . . . . ?
C19 Lu2 N2 C43 74.7(2) . . . . ?
C31 Lu2 N2 C43 -79.6(2) . . . . ?
C22 Lu2 N2 C43 24.6(2) . . . . ?
C28 Lu2 N2 C43 -139.8(2) . . . . ?
C20 Lu2 N2 C43 78.2(2) . . . . ?
C21 Lu2 N2 C43 51.3(2) . . . . ?
C30 Lu2 N2 C43 -94.7(2) . . . . ?
C29 Lu2 N2 C43 -126.0(2) . . . . ?
C41 Lu2 N2 C43 155.5(3) . . . . ?
C42 Lu2 N2 C43 138.9(3) . . . . ?
N1 Lu1 C1 C5 -17.09(19) . . . . ?
C13 Lu1 C1 C5 -123.33(16) . . . . ?
C14 Lu1 C1 C5 -154.20(17) . . . . ?
C12 Lu1 C1 C5 -121.88(16) . . . . ?
C10 Lu1 C1 C5 -176.17(15) . . . . ?
C2 Lu1 C1 C5 114.0(2) . . . . ?
C3 Lu1 C1 C5 76.68(17) . . . . ?
C4 Lu1 C1 C5 36.78(15) . . . . ?
C11 Lu1 C1 C5 -161.45(15) . . . . ?
C38 Lu1 C1 C5 55.5(2) . . . . ?
C37 Lu1 C1 C5 11.6(2) . . . . ?
N1 Lu1 C1 C2 -131.05(16) . . . . ?
C13 Lu1 C1 C2 122.71(16) . . . . ?
C14 Lu1 C1 C2 91.84(16) . . . . ?
C5 Lu1 C1 C2 -114.0(2) . . . . ?
C12 Lu1 C1 C2 124.16(16) . . . . ?
C10 Lu1 C1 C2 69.86(17) . . . . ?
C3 Lu1 C1 C2 -37.28(15) . . . . ?
C4 Lu1 C1 C2 -77.18(17) . . . . ?
C11 Lu1 C1 C2 84.59(18) . . . . ?
C38 Lu1 C1 C2 -58.5(2) . . . . ?
C37 Lu1 C1 C2 -102.33(18) . . . . ?
N1 Lu1 C1 C6 105.7(2) . . . . ?
C13 Lu1 C1 C6 -0.6(2) . . . . ?
C14 Lu1 C1 C6 -31.4(2) . . . . ?
C5 Lu1 C1 C6 122.8(3) . . . . ?
C12 Lu1 C1 C6 0.9(3) . . . . ?
C10 Lu1 C1 C6 -53.4(2) . . . . ?
C2 Lu1 C1 C6 -123.3(3) . . . . ?
C3 Lu1 C1 C6 -160.6(3) . . . . ?
C4 Lu1 C1 C6 159.5(3) . . . . ?
C11 Lu1 C1 C6 -38.7(3) . . . . ?
C38 Lu1 C1 C6 178.2(2) . . . . ?
C37 Lu1 C1 C6 134.4(2) . . . . ?
C5 C1 C2 C3 1.1(3) . . . . ?
C6 C1 C2 C3 -170.4(3) . . . . ?
Lu1 C1 C2 C3 67.57(19) . . . . ?
C5 C1 C2 C7 173.5(3) . . . . ?
C6 C1 C2 C7 2.1(4) . . . . ?
Lu1 C1 C2 C7 -119.9(3) . . . . ?
C5 C1 C2 Lu1 -66.52(19) . . . . ?
C6 C1 C2 Lu1 122.0(3) . . . . ?
N1 Lu1 C2 C1 72.14(19) . . . . ?
C13 Lu1 C2 C1 -62.54(17) . . . . ?
C14 Lu1 C2 C1 -83.80(16) . . . . ?
C5 Lu1 C2 C1 37.48(16) . . . . ?
C12 Lu1 C2 C1 -82.11(19) . . . . ?
C10 Lu1 C2 C1 -114.65(16) . . . . ?
C3 Lu1 C2 C1 114.2(2) . . . . ?
C4 Lu1 C2 C1 77.77(17) . . . . ?
C11 Lu1 C2 C1 -120.13(16) . . . . ?
C38 Lu1 C2 C1 138.30(16) . . . . ?
C37 Lu1 C2 C1 116.82(17) . . . . ?
N1 Lu1 C2 C3 -42.0(2) . . . . ?
C13 Lu1 C2 C3 -176.72(15) . . . . ?
C14 Lu1 C2 C3 162.02(17) . . . . ?
C5 Lu1 C2 C3 -76.70(17) . . . . ?
C12 Lu1 C2 C3 163.71(15) . . . . ?
C1 Lu1 C2 C3 -114.2(2) . . . . ?
C10 Lu1 C2 C3 131.17(16) . . . . ?
C4 Lu1 C2 C3 -36.41(15) . . . . ?
C11 Lu1 C2 C3 125.69(16) . . . . ?
C38 Lu1 C2 C3 24.12(18) . . . . ?
C37 Lu1 C2 C3 2.6(2) . . . . ?
N1 Lu1 C2 C7 -165.90(19) . . . . ?
C13 Lu1 C2 C7 59.4(2) . . . . ?
C14 Lu1 C2 C7 38.2(2) . . . . ?
C5 Lu1 C2 C7 159.4(3) . . . . ?
C12 Lu1 C2 C7 39.9(3) . . . . ?
C1 Lu1 C2 C7 122.0(3) . . . . ?
C10 Lu1 C2 C7 7.3(2) . . . . ?
C3 Lu1 C2 C7 -123.9(3) . . . . ?
C4 Lu1 C2 C7 -160.3(3) . . . . ?
C11 Lu1 C2 C7 1.8(3) . . . . ?
C38 Lu1 C2 C7 -99.7(2) . . . . ?
C37 Lu1 C2 C7 -121.2(2) . . . . ?
C1 C2 C3 C4 -0.4(3) . . . . ?
C7 C2 C3 C4 -172.8(3) . . . . ?
Lu1 C2 C3 C4 66.62(19) . . . . ?
C1 C2 C3 C8 175.8(3) . . . . ?
C7 C2 C3 C8 3.4(5) . . . . ?
Lu1 C2 C3 C8 -117.2(3) . . . . ?
C1 C2 C3 Lu1 -66.99(19) . . . . ?
C7 C2 C3 Lu1 120.6(3) . . . . ?
N1 Lu1 C3 C4 35.46(18) . . . . ?
C13 Lu1 C3 C4 -110.51(18) . . . . ?
C14 Lu1 C3 C4 -134.94(16) . . . . ?
C5 Lu1 C3 C4 -37.51(16) . . . . ?
C12 Lu1 C3 C4 -162.5(3) . . . . ?
C1 Lu1 C3 C4 -78.12(17) . . . . ?
C10 Lu1 C3 C4 -169.81(15) . . . . ?
C2 Lu1 C3 C4 -115.4(2) . . . . ?
C11 Lu1 C3 C4 165.15(15) . . . . ?
C38 Lu1 C3 C4 86.78(17) . . . . ?
C37 Lu1 C3 C4 66.47(17) . . . . ?
N1 Lu1 C3 C2 150.84(15) . . . . ?
C13 Lu1 C3 C2 4.9(2) . . . . ?
C14 Lu1 C3 C2 -19.56(18) . . . . ?
C5 Lu1 C3 C2 77.87(17) . . . . ?
C12 Lu1 C3 C2 -47.1(4) . . . . ?
C1 Lu1 C3 C2 37.26(15) . . . . ?
C10 Lu1 C3 C2 -54.44(17) . . . . ?
C4 Lu1 C3 C2 115.4(2) . . . . ?
C11 Lu1 C3 C2 -79.47(19) . . . . ?
C38 Lu1 C3 C2 -157.85(17) . . . . ?
C37 Lu1 C3 C2 -178.15(15) . . . . ?
N1 Lu1 C3 C8 -87.8(2) . . . . ?
C13 Lu1 C3 C8 126.3(2) . . . . ?
C14 Lu1 C3 C8 101.8(2) . . . . ?
C5 Lu1 C3 C8 -160.7(3) . . . . ?
C12 Lu1 C3 C8 74.3(4) . . . . ?
C1 Lu1 C3 C8 158.7(3) . . . . ?
C10 Lu1 C3 C8 67.0(2) . . . . ?
C2 Lu1 C3 C8 121.4(3) . . . . ?
C4 Lu1 C3 C8 -123.2(3) . . . . ?
C11 Lu1 C3 C8 41.9(3) . . . . ?
C38 Lu1 C3 C8 -36.4(2) . . . . ?
C37 Lu1 C3 C8 -56.8(2) . . . . ?
C2 C3 C4 C5 -0.4(3) . . . . ?
C8 C3 C4 C5 -176.6(3) . . . . ?
Lu1 C3 C4 C5 65.66(18) . . . . ?
C2 C3 C4 C9 176.9(3) . . . . ?
C8 C3 C4 C9 0.8(5) . . . . ?
Lu1 C3 C4 C9 -117.0(3) . . . . ?
C2 C3 C4 Lu1 -66.11(19) . . . . ?
C8 C3 C4 Lu1 117.8(3) . . . . ?
N1 Lu1 C4 C3 -147.06(17) . . . . ?
C13 Lu1 C4 C3 109.43(18) . . . . ?
C14 Lu1 C4 C3 62.13(19) . . . . ?
C5 Lu1 C4 C3 114.0(2) . . . . ?
C12 Lu1 C4 C3 164.7(3) . . . . ?
C1 Lu1 C4 C3 77.00(17) . . . . ?
C10 Lu1 C4 C3 15.8(2) . . . . ?
C2 Lu1 C4 C3 36.78(15) . . . . ?
C11 Lu1 C4 C3 -42.6(4) . . . . ?
C38 Lu1 C4 C3 -89.64(16) . . . . ?
C37 Lu1 C4 C3 -118.14(16) . . . . ?
N1 Lu1 C4 C5 98.99(17) . . . . ?
C13 Lu1 C4 C5 -4.5(2) . . . . ?
C14 Lu1 C4 C5 -51.8(2) . . . . ?
C12 Lu1 C4 C5 50.7(4) . . . . ?
C1 Lu1 C4 C5 -36.95(16) . . . . ?
C10 Lu1 C4 C5 -98.15(19) . . . . ?
C2 Lu1 C4 C5 -77.18(17) . . . . ?
C3 Lu1 C4 C5 -114.0(2) . . . . ?
C11 Lu1 C4 C5 -156.6(3) . . . . ?
C38 Lu1 C4 C5 156.40(17) . . . . ?
C37 Lu1 C4 C5 127.90(16) . . . . ?
N1 Lu1 C4 C9 -22.0(2) . . . . ?
C13 Lu1 C4 C9 -125.5(2) . . . . ?
C14 Lu1 C4 C9 -172.8(2) . . . . ?
C5 Lu1 C4 C9 -121.0(3) . . . . ?
C12 Lu1 C4 C9 -70.3(4) . . . . ?
C1 Lu1 C4 C9 -157.9(3) . . . . ?
C10 Lu1 C4 C9 140.9(2) . . . . ?
C2 Lu1 C4 C9 161.9(3) . . . . ?
C3 Lu1 C4 C9 125.1(3) . . . . ?
C11 Lu1 C4 C9 82.5(4) . . . . ?
C38 Lu1 C4 C9 35.4(2) . . . . ?
C37 Lu1 C4 C9 6.9(2) . . . . ?
C2 C1 C5 C4 -1.3(3) . . . . ?
C6 C1 C5 C4 170.1(3) . . . . ?
Lu1 C1 C5 C4 -68.59(19) . . . . ?
C2 C1 C5 Lu1 67.24(18) . . . . ?
C6 C1 C5 Lu1 -121.3(3) . . . . ?
C3 C4 C5 C1 1.1(3) . . . . ?
C9 C4 C5 C1 -176.3(3) . . . . ?
Lu1 C4 C5 C1 67.94(19) . . . . ?
C3 C4 C5 Lu1 -66.82(19) . . . . ?
C9 C4 C5 Lu1 115.8(3) . . . . ?
N1 Lu1 C5 C1 165.41(16) . . . . ?
C13 Lu1 C5 C1 62.00(17) . . . . ?
C14 Lu1 C5 C1 27.22(17) . . . . ?
C12 Lu1 C5 C1 84.32(19) . . . . ?
C10 Lu1 C5 C1 5.4(2) . . . . ?
C2 Lu1 C5 C1 -37.32(15) . . . . ?
C3 Lu1 C5 C1 -77.79(17) . . . . ?
C4 Lu1 C5 C1 -115.0(2) . . . . ?
C11 Lu1 C5 C1 46.1(3) . . . . ?
C38 Lu1 C5 C1 -140.40(15) . . . . ?
C37 Lu1 C5 C1 -172.40(15) . . . . ?
N1 Lu1 C5 C4 -79.63(17) . . . . ?
C13 Lu1 C5 C4 176.97(16) . . . . ?
C14 Lu1 C5 C4 142.19(16) . . . . ?
C12 Lu1 C5 C4 -160.71(16) . . . . ?
C1 Lu1 C5 C4 115.0(2) . . . . ?
C10 Lu1 C5 C4 120.35(17) . . . . ?
C2 Lu1 C5 C4 77.65(17) . . . . ?
C3 Lu1 C5 C4 37.18(16) . . . . ?
C11 Lu1 C5 C4 161.1(2) . . . . ?
C38 Lu1 C5 C4 -25.43(18) . . . . ?
C37 Lu1 C5 C4 -57.43(17) . . . . ?
N1 Lu1 C10 C11 2.80(19) . . . . ?
C13 Lu1 C10 C11 77.23(17) . . . . ?
C14 Lu1 C10 C11 115.0(2) . . . . ?
C5 Lu1 C10 C11 156.28(15) . . . . ?
C12 Lu1 C10 C11 36.62(15) . . . . ?
C1 Lu1 C10 C11 159.21(15) . . . . ?
C2 Lu1 C10 C11 -171.17(15) . . . . ?
C3 Lu1 C10 C11 -145.81(15) . . . . ?
C4 Lu1 C10 C11 -154.65(16) . . . . ?
C38 Lu1 C10 C11 -56.27(16) . . . . ?
C37 Lu1 C10 C11 -25.98(17) . . . . ?
N1 Lu1 C10 C14 -112.23(16) . . . . ?
C13 Lu1 C10 C14 -37.80(15) . . . . ?
C5 Lu1 C10 C14 41.2(2) . . . . ?
C12 Lu1 C10 C14 -78.41(17) . . . . ?
C1 Lu1 C10 C14 44.18(17) . . . . ?
C2 Lu1 C10 C14 73.80(16) . . . . ?
C3 Lu1 C10 C14 99.16(16) . . . . ?
C4 Lu1 C10 C14 90.32(19) . . . . ?
C11 Lu1 C10 C14 -115.0(2) . . . . ?
C38 Lu1 C10 C14 -171.30(15) . . . . ?
C37 Lu1 C10 C14 -141.01(15) . . . . ?
N1 Lu1 C10 C15 126.7(2) . . . . ?
C13 Lu1 C10 C15 -158.9(3) . . . . ?
C14 Lu1 C10 C15 -121.1(3) . . . . ?
C5 Lu1 C10 C15 -79.8(3) . . . . ?
C12 Lu1 C10 C15 160.5(3) . . . . ?
C1 Lu1 C10 C15 -76.9(2) . . . . ?
C2 Lu1 C10 C15 -47.3(2) . . . . ?
C3 Lu1 C10 C15 -21.9(2) . . . . ?
C4 Lu1 C10 C15 -30.8(3) . . . . ?
C11 Lu1 C10 C15 123.9(3) . . . . ?
C38 Lu1 C10 C15 67.6(2) . . . . ?
C37 Lu1 C10 C15 97.9(2) . . . . ?
C14 C10 C11 C12 0.0(3) . . . . ?
C15 C10 C11 C12 174.1(2) . . . . ?
Lu1 C10 C11 C12 -64.76(18) . . . . ?
C14 C10 C11 C16 -172.5(2) . . . . ?
C15 C10 C11 C16 1.6(4) . . . . ?
Lu1 C10 C11 C16 122.8(3) . . . . ?
C14 C10 C11 Lu1 64.73(18) . . . . ?
C15 C10 C11 Lu1 -121.1(3) . . . . ?
N1 Lu1 C11 C10 -177.84(15) . . . . ?
C13 Lu1 C11 C10 -78.66(16) . . . . ?
C14 Lu1 C11 C10 -37.23(14) . . . . ?
C5 Lu1 C11 C10 -59.8(3) . . . . ?
C12 Lu1 C11 C10 -115.6(2) . . . . ?
C1 Lu1 C11 C10 -28.2(2) . . . . ?
C2 Lu1 C11 C10 10.57(18) . . . . ?
C3 Lu1 C11 C10 48.8(2) . . . . ?
C4 Lu1 C11 C10 79.5(4) . . . . ?
C38 Lu1 C11 C10 126.27(16) . . . . ?
C37 Lu1 C11 C10 156.07(16) . . . . ?
N1 Lu1 C11 C12 -62.20(16) . . . . ?
C13 Lu1 C11 C12 36.98(15) . . . . ?
C14 Lu1 C11 C12 78.40(17) . . . . ?
C5 Lu1 C11 C12 55.9(3) . . . . ?
C1 Lu1 C11 C12 87.43(18) . . . . ?
C10 Lu1 C11 C12 115.6(2) . . . . ?
C2 Lu1 C11 C12 126.20(16) . . . . ?
C3 Lu1 C11 C12 164.42(15) . . . . ?
C4 Lu1 C11 C12 -164.8(3) . . . . ?
C38 Lu1 C11 C12 -118.10(16) . . . . ?
C37 Lu1 C11 C12 -88.30(16) . . . . ?
N1 Lu1 C11 C16 60.7(2) . . . . ?
C13 Lu1 C11 C16 159.8(3) . . . . ?
C14 Lu1 C11 C16 -158.7(3) . . . . ?
C5 Lu1 C11 C16 178.7(2) . . . . ?
C12 Lu1 C11 C16 122.9(3) . . . . ?
C1 Lu1 C11 C16 -149.7(2) . . . . ?
C10 Lu1 C11 C16 -121.5(3) . . . . ?
C2 Lu1 C11 C16 -110.9(2) . . . . ?
C3 Lu1 C11 C16 -72.7(3) . . . . ?
C4 Lu1 C11 C16 -42.0(5) . . . . ?
C38 Lu1 C11 C16 4.8(2) . . . . ?
C37 Lu1 C11 C16 34.6(2) . . . . ?
C10 C11 C12 C13 1.0(3) . . . . ?
C16 C11 C12 C13 173.4(3) . . . . ?
Lu1 C11 C12 C13 -64.05(18) . . . . ?
C10 C11 C12 C17 -173.6(2) . . . . ?
C16 C11 C12 C17 -1.2(4) . . . . ?
Lu1 C11 C12 C17 121.4(3) . . . . ?
C10 C11 C12 Lu1 65.05(18) . . . . ?
C16 C11 C12 Lu1 -122.6(3) . . . . ?
N1 Lu1 C12 C13 -126.18(16) . . . . ?
C14 Lu1 C12 C13 38.65(15) . . . . ?
C5 Lu1 C12 C13 -42.4(2) . . . . ?
C1 Lu1 C12 C13 -2.72(19) . . . . ?
C10 Lu1 C12 C13 79.20(16) . . . . ?
C2 Lu1 C12 C13 36.5(2) . . . . ?
C3 Lu1 C12 C13 70.6(4) . . . . ?
C4 Lu1 C12 C13 -77.8(3) . . . . ?
C11 Lu1 C12 C13 115.4(2) . . . . ?
C38 Lu1 C12 C13 179.22(15) . . . . ?
C37 Lu1 C12 C13 -156.12(16) . . . . ?
N1 Lu1 C12 C11 118.38(16) . . . . ?
C13 Lu1 C12 C11 -115.4(2) . . . . ?
C14 Lu1 C12 C11 -76.79(17) . . . . ?
C5 Lu1 C12 C11 -157.80(15) . . . . ?
C1 Lu1 C12 C11 -118.16(16) . . . . ?
C10 Lu1 C12 C11 -36.24(15) . . . . ?
C2 Lu1 C12 C11 -78.90(19) . . . . ?
C3 Lu1 C12 C11 -44.8(4) . . . . ?
C4 Lu1 C12 C11 166.8(3) . . . . ?
C38 Lu1 C12 C11 63.78(17) . . . . ?
C37 Lu1 C12 C11 88.44(16) . . . . ?
N1 Lu1 C12 C17 -5.5(2) . . . . ?
C13 Lu1 C12 C17 120.7(3) . . . . ?
C14 Lu1 C12 C17 159.4(3) . . . . ?
C5 Lu1 C12 C17 78.4(3) . . . . ?
C1 Lu1 C12 C17 118.0(2) . . . . ?
C10 Lu1 C12 C17 -160.1(3) . . . . ?
C2 Lu1 C12 C17 157.3(2) . . . . ?
C3 Lu1 C12 C17 -168.7(3) . . . . ?
C4 Lu1 C12 C17 43.0(4) . . . . ?
C11 Lu1 C12 C17 -123.8(3) . . . . ?
C38 Lu1 C12 C17 -60.1(2) . . . . ?
C37 Lu1 C12 C17 -35.4(2) . . . . ?
C11 C12 C13 C14 -1.6(3) . . . . ?
C17 C12 C13 C14 173.0(2) . . . . ?
Lu1 C12 C13 C14 -68.70(17) . . . . ?
C11 C12 C13 C18 177.3(2) . . . . ?
C17 C12 C13 C18 -8.1(4) . . . . ?
Lu1 C12 C13 C18 110.1(3) . . . . ?
C11 C12 C13 Lu1 67.14(18) . . . . ?
C17 C12 C13 Lu1 -118.3(3) . . . . ?
N1 Lu1 C13 C12 55.26(16) . . . . ?
C14 Lu1 C13 C12 -112.6(2) . . . . ?
C5 Lu1 C13 C12 149.96(15) . . . . ?
C1 Lu1 C13 C12 177.76(16) . . . . ?
C10 Lu1 C13 C12 -75.70(16) . . . . ?
C2 Lu1 C13 C12 -154.39(15) . . . . ?
C3 Lu1 C13 C12 -157.09(15) . . . . ?
C4 Lu1 C13 C12 152.47(16) . . . . ?
C11 Lu1 C13 C12 -36.34(15) . . . . ?
C38 Lu1 C13 C12 -1.0(2) . . . . ?
C37 Lu1 C13 C12 26.07(17) . . . . ?
N1 Lu1 C13 C14 167.91(15) . . . . ?
C5 Lu1 C13 C14 -97.39(16) . . . . ?
C12 Lu1 C13 C14 112.6(2) . . . . ?
C1 Lu1 C13 C14 -69.59(16) . . . . ?
C10 Lu1 C13 C14 36.95(15) . . . . ?
C2 Lu1 C13 C14 -41.75(17) . . . . ?
C3 Lu1 C13 C14 -44.4(2) . . . . ?
C4 Lu1 C13 C14 -94.88(19) . . . . ?
C11 Lu1 C13 C14 76.31(17) . . . . ?
C38 Lu1 C13 C14 111.60(17) . . . . ?
C37 Lu1 C13 C14 138.72(15) . . . . ?
N1 Lu1 C13 C18 -68.5(2) . . . . ?
C14 Lu1 C13 C18 123.6(3) . . . . ?
C5 Lu1 C13 C18 26.2(2) . . . . ?
C12 Lu1 C13 C18 -123.8(3) . . . . ?
C1 Lu1 C13 C18 54.0(2) . . . . ?
C10 Lu1 C13 C18 160.5(2) . . . . ?
C2 Lu1 C13 C18 81.8(2) . . . . ?
C3 Lu1 C13 C18 79.1(2) . . . . ?
C4 Lu1 C13 C18 28.7(3) . . . . ?
C11 Lu1 C13 C18 -160.1(2) . . . . ?
C38 Lu1 C13 C18 -124.8(2) . . . . ?
C37 Lu1 C13 C18 -97.7(2) . . . . ?
C11 C10 C14 C13 -0.9(3) . . . . ?
C15 C10 C14 C13 -175.1(2) . . . . ?
Lu1 C10 C14 C13 66.44(18) . . . . ?
C11 C10 C14 Lu1 -67.38(18) . . . . ?
C15 C10 C14 Lu1 118.4(3) . . . . ?
C12 C13 C14 C10 1.5(3) . . . . ?
C18 C13 C14 C10 -177.3(2) . . . . ?
Lu1 C13 C14 C10 -68.80(18) . . . . ?
C12 C13 C14 Lu1 70.34(18) . . . . ?
C18 C13 C14 Lu1 -108.5(3) . . . . ?
N1 Lu1 C14 C10 97.74(17) . . . . ?
C13 Lu1 C14 C10 114.4(2) . . . . ?
C5 Lu1 C14 C10 -151.13(15) . . . . ?
C12 Lu1 C14 C10 76.40(17) . . . . ?
C1 Lu1 C14 C10 -136.99(16) . . . . ?
C2 Lu1 C14 C10 -105.05(16) . . . . ?
C3 Lu1 C14 C10 -94.84(16) . . . . ?
C4 Lu1 C14 C10 -125.07(16) . . . . ?
C11 Lu1 C14 C10 36.38(15) . . . . ?
C38 Lu1 C14 C10 12.2(2) . . . . ?
C37 Lu1 C14 C10 55.32(19) . . . . ?
N1 Lu1 C14 C13 -16.6(2) . . . . ?
C5 Lu1 C14 C13 94.51(17) . . . . ?
C12 Lu1 C14 C13 -37.95(15) . . . . ?
C1 Lu1 C14 C13 108.65(16) . . . . ?
C10 Lu1 C14 C13 -114.4(2) . . . . ?
C2 Lu1 C14 C13 140.59(17) . . . . ?
C3 Lu1 C14 C13 150.80(15) . . . . ?
C4 Lu1 C14 C13 120.58(17) . . . . ?
C11 Lu1 C14 C13 -77.98(17) . . . . ?
C38 Lu1 C14 C13 -102.15(17) . . . . ?
C37 Lu1 C14 C13 -59.04(19) . . . . ?
N2 Lu2 C19 C20 6.5(2) . . . . ?
C23 Lu2 C19 C20 113.7(2) . . . . ?
C32 Lu2 C19 C20 -171.09(16) . . . . ?
C31 Lu2 C19 C20 162.47(15) . . . . ?
C22 Lu2 C19 C20 76.01(17) . . . . ?
C28 Lu2 C19 C20 -142.50(15) . . . . ?
C21 Lu2 C19 C20 36.28(15) . . . . ?
C30 Lu2 C19 C20 170.46(14) . . . . ?
C29 Lu2 C19 C20 -143.80(15) . . . . ?
C41 Lu2 C19 C20 -52.89(16) . . . . ?
C42 Lu2 C19 C20 -22.91(17) . . . . ?
N2 Lu2 C19 C23 -107.19(17) . . . . ?
C32 Lu2 C19 C23 75.20(17) . . . . ?
C31 Lu2 C19 C23 48.77(18) . . . . ?
C22 Lu2 C19 C23 -37.70(16) . . . . ?
C28 Lu2 C19 C23 103.80(17) . . . . ?
C20 Lu2 C19 C23 -113.7(2) . . . . ?
C21 Lu2 C19 C23 -77.43(17) . . . . ?
C30 Lu2 C19 C23 56.8(2) . . . . ?
C29 Lu2 C19 C23 102.50(17) . . . . ?
C41 Lu2 C19 C23 -166.59(16) . . . . ?
C42 Lu2 C19 C23 -136.62(16) . . . . ?
N2 Lu2 C19 C24 130.7(2) . . . . ?
C23 Lu2 C19 C24 -122.1(3) . . . . ?
C32 Lu2 C19 C24 -46.9(2) . . . . ?
C31 Lu2 C19 C24 -73.3(2) . . . . ?
C22 Lu2 C19 C24 -159.8(3) . . . . ?
C28 Lu2 C19 C24 -18.3(2) . . . . ?
C20 Lu2 C19 C24 124.2(3) . . . . ?
C21 Lu2 C19 C24 160.5(2) . . . . ?
C30 Lu2 C19 C24 -65.3(2) . . . . ?
C29 Lu2 C19 C24 -19.6(3) . . . . ?
C41 Lu2 C19 C24 71.3(2) . . . . ?
C42 Lu2 C19 C24 101.3(2) . . . . ?
C23 C19 C20 C21 0.1(3) . . . . ?
C24 C19 C20 C21 178.3(3) . . . . ?
Lu2 C19 C20 C21 -66.74(18) . . . . ?
C23 C19 C20 C25 -173.0(3) . . . . ?
C24 C19 C20 C25 5.2(4) . . . . ?
Lu2 C19 C20 C25 120.2(3) . . . . ?
C23 C19 C20 Lu2 66.79(18) . . . . ?
C24 C19 C20 Lu2 -115.0(3) . . . . ?
N2 Lu2 C20 C19 -175.12(15) . . . . ?
C23 Lu2 C20 C19 -38.08(15) . . . . ?
C32 Lu2 C20 C19 10.28(18) . . . . ?
C31 Lu2 C20 C19 -25.0(2) . . . . ?
C22 Lu2 C20 C19 -79.15(17) . . . . ?
C28 Lu2 C20 C19 47.84(19) . . . . ?
C21 Lu2 C20 C19 -115.6(2) . . . . ?
C30 Lu2 C20 C19 -33.5(5) . . . . ?
C29 Lu2 C20 C19 74.3(2) . . . . ?
C41 Lu2 C20 C19 129.60(16) . . . . ?
C42 Lu2 C20 C19 159.37(16) . . . . ?
N2 Lu2 C20 C21 -59.56(17) . . . . ?
C23 Lu2 C20 C21 77.48(17) . . . . ?
C32 Lu2 C20 C21 125.84(16) . . . . ?
C19 Lu2 C20 C21 115.6(2) . . . . ?
C31 Lu2 C20 C21 90.57(19) . . . . ?
C22 Lu2 C20 C21 36.41(16) . . . . ?
C28 Lu2 C20 C21 163.40(15) . . . . ?
C30 Lu2 C20 C21 82.0(4) . . . . ?
C29 Lu2 C20 C21 -170.18(18) . . . . ?
C41 Lu2 C20 C21 -114.85(17) . . . . ?
C42 Lu2 C20 C21 -85.08(17) . . . . ?
N2 Lu2 C20 C25 63.2(2) . . . . ?
C23 Lu2 C20 C25 -159.7(3) . . . . ?
C32 Lu2 C20 C25 -111.4(2) . . . . ?
C19 Lu2 C20 C25 -121.7(3) . . . . ?
C31 Lu2 C20 C25 -146.6(2) . . . . ?
C22 Lu2 C20 C25 159.2(3) . . . . ?
C28 Lu2 C20 C25 -73.8(3) . . . . ?
C21 Lu2 C20 C25 122.8(3) . . . . ?
C30 Lu2 C20 C25 -155.2(4) . . . . ?
C29 Lu2 C20 C25 -47.4(3) . . . . ?
C41 Lu2 C20 C25 7.9(2) . . . . ?
C42 Lu2 C20 C25 37.7(2) . . . . ?
C19 C20 C21 C22 0.0(3) . . . . ?
C25 C20 C21 C22 173.1(3) . . . . ?
Lu2 C20 C21 C22 -64.60(18) . . . . ?
C19 C20 C21 C26 -172.4(3) . . . . ?
C25 C20 C21 C26 0.7(4) . . . . ?
Lu2 C20 C21 C26 123.0(3) . . . . ?
C19 C20 C21 Lu2 64.60(18) . . . . ?
C25 C20 C21 Lu2 -122.3(3) . . . . ?
N2 Lu2 C21 C22 -122.57(16) . . . . ?
C23 Lu2 C21 C22 37.81(15) . . . . ?
C32 Lu2 C21 C22 39.6(2) . . . . ?
C19 Lu2 C21 C22 79.01(17) . . . . ?
C31 Lu2 C21 C22 -3.2(2) . . . . ?
C28 Lu2 C21 C22 81.9(3) . . . . ?
C20 Lu2 C21 C22 115.8(2) . . . . ?
C30 Lu2 C21 C22 -43.9(2) . . . . ?
C29 Lu2 C21 C22 -100.6(7) . . . . ?
C41 Lu2 C21 C22 -178.00(15) . . . . ?
C42 Lu2 C21 C22 -152.23(16) . . . . ?
N2 Lu2 C21 C20 121.67(17) . . . . ?
C23 Lu2 C21 C20 -77.96(17) . . . . ?
C32 Lu2 C21 C20 -76.15(19) . . . . ?
C19 Lu2 C21 C20 -36.76(15) . . . . ?
C31 Lu2 C21 C20 -118.94(17) . . . . ?
C22 Lu2 C21 C20 -115.8(2) . . . . ?
C28 Lu2 C21 C20 -33.8(3) . . . . ?
C30 Lu2 C21 C20 -159.63(16) . . . . ?
C29 Lu2 C21 C20 143.7(6) . . . . ?
C41 Lu2 C21 C20 66.23(17) . . . . ?
C42 Lu2 C21 C20 92.00(17) . . . . ?
N2 Lu2 C21 C26 -0.3(2) . . . . ?
C23 Lu2 C21 C26 160.0(3) . . . . ?
C32 Lu2 C21 C26 161.8(2) . . . . ?
C19 Lu2 C21 C26 -158.8(3) . . . . ?
C31 Lu2 C21 C26 119.1(2) . . . . ?
C22 Lu2 C21 C26 122.2(3) . . . . ?
C28 Lu2 C21 C26 -155.9(2) . . . . ?
C20 Lu2 C21 C26 -122.0(3) . . . . ?
C30 Lu2 C21 C26 78.4(3) . . . . ?
C29 Lu2 C21 C26 21.6(8) . . . . ?
C41 Lu2 C21 C26 -55.8(2) . . . . ?
C42 Lu2 C21 C26 -30.0(2) . . . . ?
C20 C21 C22 C23 0.0(3) . . . . ?
C26 C21 C22 C23 172.2(3) . . . . ?
Lu2 C21 C22 C23 -65.34(18) . . . . ?
C20 C21 C22 C27 -174.3(2) . . . . ?
C26 C21 C22 C27 -2.0(4) . . . . ?
Lu2 C21 C22 C27 120.4(3) . . . . ?
C20 C21 C22 Lu2 65.29(19) . . . . ?
C26 C21 C22 Lu2 -122.4(3) . . . . ?
N2 Lu2 C22 C21 58.76(16) . . . . ?
C23 Lu2 C22 C21 -114.3(2) . . . . ?
C32 Lu2 C22 C21 -151.09(15) . . . . ?
C19 Lu2 C22 C21 -76.50(17) . . . . ?
C31 Lu2 C22 C21 177.52(16) . . . . ?
C28 Lu2 C22 C21 -142.33(15) . . . . ?
C20 Lu2 C22 C21 -36.31(15) . . . . ?
C30 Lu2 C22 C21 153.13(15) . . . . ?
C29 Lu2 C22 C21 166.07(16) . . . . ?
C41 Lu2 C22 C21 2.6(2) . . . . ?
C42 Lu2 C22 C21 29.89(17) . . . . ?
N2 Lu2 C22 C23 173.09(15) . . . . ?
C32 Lu2 C22 C23 -36.76(17) . . . . ?
C19 Lu2 C22 C23 37.83(15) . . . . ?
C31 Lu2 C22 C23 -68.15(16) . . . . ?
C28 Lu2 C22 C23 -28.0(2) . . . . ?
C20 Lu2 C22 C23 78.02(17) . . . . ?
C21 Lu2 C22 C23 114.3(2) . . . . ?
C30 Lu2 C22 C23 -92.54(16) . . . . ?
C29 Lu2 C22 C23 -79.6(2) . . . . ?
C41 Lu2 C22 C23 116.92(16) . . . . ?
C42 Lu2 C22 C23 144.23(15) . . . . ?
N2 Lu2 C22 C27 -65.2(2) . . . . ?
C23 Lu2 C22 C27 121.7(3) . . . . ?
C32 Lu2 C22 C27 84.9(2) . . . . ?
C19 Lu2 C22 C27 159.5(3) . . . . ?
C31 Lu2 C22 C27 53.5(2) . . . . ?
C28 Lu2 C22 C27 93.7(2) . . . . ?
C20 Lu2 C22 C27 -160.3(3) . . . . ?
C21 Lu2 C22 C27 -124.0(3) . . . . ?
C30 Lu2 C22 C27 29.1(3) . . . . ?
C29 Lu2 C22 C27 42.1(3) . . . . ?
C41 Lu2 C22 C27 -121.4(2) . . . . ?
C42 Lu2 C22 C27 -94.1(2) . . . . ?
C20 C19 C23 C22 -0.1(3) . . . . ?
C24 C19 C23 C22 -178.3(2) . . . . ?
Lu2 C19 C23 C22 68.97(18) . . . . ?
C20 C19 C23 Lu2 -69.06(18) . . . . ?
C24 C19 C23 Lu2 112.7(3) . . . . ?
C21 C22 C23 C19 0.1(3) . . . . ?
C27 C22 C23 C19 174.3(3) . . . . ?
Lu2 C22 C23 C19 -68.10(18) . . . . ?
C21 C22 C23 Lu2 68.18(18) . . . . ?
C27 C22 C23 Lu2 -117.6(3) . . . . ?
N2 Lu2 C23 C19 104.34(17) . . . . ?
C32 Lu2 C23 C19 -101.71(17) . . . . ?
C31 Lu2 C23 C19 -133.85(17) . . . . ?
C22 Lu2 C23 C19 113.7(2) . . . . ?
C28 Lu2 C23 C19 -85.52(17) . . . . ?
C20 Lu2 C23 C19 37.24(15) . . . . ?
C21 Lu2 C23 C19 76.96(17) . . . . ?
C30 Lu2 C23 C19 -141.74(16) . . . . ?
C29 Lu2 C23 C19 -109.54(17) . . . . ?
C41 Lu2 C23 C19 19.1(2) . . . . ?
C42 Lu2 C23 C19 62.6(2) . . . . ?
N2 Lu2 C23 C22 -9.3(2) . . . . ?
C32 Lu2 C23 C22 144.61(17) . . . . ?
C19 Lu2 C23 C22 -113.7(2) . . . . ?
C31 Lu2 C23 C22 112.47(16) . . . . ?
C28 Lu2 C23 C22 160.80(15) . . . . ?
C20 Lu2 C23 C22 -76.44(17) . . . . ?
C21 Lu2 C23 C22 -36.72(15) . . . . ?
C30 Lu2 C23 C22 104.58(16) . . . . ?
C29 Lu2 C23 C22 136.78(16) . . . . ?
C41 Lu2 C23 C22 -94.59(18) . . . . ?
C42 Lu2 C23 C22 -51.09(19) . . . . ?
N2 Lu2 C28 C32 140.57(15) . . . . ?
C23 Lu2 C28 C32 -31.36(17) . . . . ?
C19 Lu2 C28 C32 -64.77(16) . . . . ?
C31 Lu2 C28 C32 37.11(15) . . . . ?
C22 Lu2 C28 C32 -16.0(2) . . . . ?
C20 Lu2 C28 C32 -88.46(17) . . . . ?
C21 Lu2 C28 C32 -67.1(3) . . . . ?
C30 Lu2 C28 C32 77.02(16) . . . . ?
C29 Lu2 C28 C32 113.5(2) . . . . ?
C41 Lu2 C28 C32 -169.88(16) . . . . ?
C42 Lu2 C28 C32 171.71(15) . . . . ?
N2 Lu2 C28 C29 27.12(18) . . . . ?
C23 Lu2 C28 C29 -144.81(15) . . . . ?
C32 Lu2 C28 C29 -113.5(2) . . . . ?
C19 Lu2 C28 C29 -178.22(15) . . . . ?
C31 Lu2 C28 C29 -76.34(16) . . . . ?
C22 Lu2 C28 C29 -129.43(16) . . . . ?
C20 Lu2 C28 C29 158.09(15) . . . . ?
C21 Lu2 C28 C29 179(5) . . . . ?
C30 Lu2 C28 C29 -36.43(15) . . . . ?
C41 Lu2 C28 C29 76.67(16) . . . . ?
C42 Lu2 C28 C29 58.25(17) . . . . ?
N2 Lu2 C28 C33 -97.8(2) . . . . ?
C23 Lu2 C28 C33 90.2(2) . . . . ?
C32 Lu2 C28 C33 121.6(3) . . . . ?
C19 Lu2 C28 C33 56.8(2) . . . . ?
C31 Lu2 C28 C33 158.7(3) . . . . ?
C22 Lu2 C28 C33 105.6(2) . . . . ?
C20 Lu2 C28 C33 33.1(3) . . . . ?
C21 Lu2 C28 C33 54.5(3) . . . . ?
C30 Lu2 C28 C33 -161.4(3) . . . . ?
C29 Lu2 C28 C33 -124.9(3) . . . . ?
C41 Lu2 C28 C33 -48.3(2) . . . . ?
C42 Lu2 C28 C33 -66.7(2) . . . . ?
C32 C28 C29 C30 -0.5(3) . . . . ?
C33 C28 C29 C30 -176.8(3) . . . . ?
Lu2 C28 C29 C30 65.74(18) . . . . ?
C32 C28 C29 C34 174.3(3) . . . . ?
C33 C28 C29 C34 -2.0(5) . . . . ?
Lu2 C28 C29 C34 -119.4(3) . . . . ?
C32 C28 C29 Lu2 -66.23(18) . . . . ?
C33 C28 C29 Lu2 117.4(3) . . . . ?
N2 Lu2 C29 C28 -156.16(16) . . . . ?
C23 Lu2 C29 C28 47.74(19) . . . . ?
C32 Lu2 C29 C28 37.93(15) . . . . ?
C19 Lu2 C29 C28 2.4(2) . . . . ?
C31 Lu2 C29 C28 78.93(17) . . . . ?
C22 Lu2 C29 C28 93.3(2) . . . . ?
C20 Lu2 C29 C28 -43.0(3) . . . . ?
C21 Lu2 C29 C28 -178(5) . . . . ?
C30 Lu2 C29 C28 115.4(2) . . . . ?
C41 Lu2 C29 C28 -99.43(16) . . . . ?
C42 Lu2 C29 C28 -126.77(16) . . . . ?
N2 Lu2 C29 C30 88.39(16) . . . . ?
C23 Lu2 C29 C30 -67.71(19) . . . . ?
C32 Lu2 C29 C30 -77.51(17) . . . . ?
C19 Lu2 C29 C30 -113.02(17) . . . . ?
C31 Lu2 C29 C30 -36.52(15) . . . . ?
C22 Lu2 C29 C30 -22.1(3) . . . . ?
C28 Lu2 C29 C30 -115.4(2) . . . . ?
C20 Lu2 C29 C30 -158.45(19) . . . . ?
C21 Lu2 C29 C30 66.5(7) . . . . ?
C41 Lu2 C29 C30 145.13(17) . . . . ?
C42 Lu2 C29 C30 117.78(16) . . . . ?
N2 Lu2 C29 C34 -32.6(2) . . . . ?
C23 Lu2 C29 C34 171.3(2) . . . . ?
C32 Lu2 C29 C34 161.4(3) . . . . ?
C19 Lu2 C29 C34 125.9(2) . . . . ?
C31 Lu2 C29 C34 -157.6(3) . . . . ?
C22 Lu2 C29 C34 -143.2(2) . . . . ?
C28 Lu2 C29 C34 123.5(3) . . . . ?
C20 Lu2 C29 C34 80.5(3) . . . . ?
C21 Lu2 C29 C34 -54.5(7) . . . . ?
C30 Lu2 C29 C34 -121.0(3) . . . . ?
C41 Lu2 C29 C34 24.1(2) . . . . ?
C42 Lu2 C29 C34 -3.3(2) . . . . ?
C28 C29 C30 C31 0.2(3) . . . . ?
C34 C29 C30 C31 -174.9(3) . . . . ?
Lu2 C29 C30 C31 64.85(19) . . . . ?
C28 C29 C30 C35 176.7(2) . . . . ?
C34 C29 C30 C35 1.7(4) . . . . ?
Lu2 C29 C30 C35 -118.6(3) . . . . ?
C28 C29 C30 Lu2 -64.69(18) . . . . ?
C34 C29 C30 Lu2 120.3(3) . . . . ?
N2 Lu2 C30 C31 153.52(16) . . . . ?
C23 Lu2 C30 C31 15.18(17) . . . . ?
C32 Lu2 C30 C31 -38.32(15) . . . . ?
C19 Lu2 C30 C31 -14.7(2) . . . . ?
C22 Lu2 C30 C31 51.58(17) . . . . ?
C28 Lu2 C30 C31 -79.05(17) . . . . ?
C20 Lu2 C30 C31 11.1(5) . . . . ?
C21 Lu2 C30 C31 76.1(2) . . . . ?
C29 Lu2 C30 C31 -115.6(2) . . . . ?
C41 Lu2 C30 C31 -151.36(15) . . . . ?
C42 Lu2 C30 C31 177.80(15) . . . . ?
N2 Lu2 C30 C29 -90.86(16) . . . . ?
C23 Lu2 C30 C29 130.79(16) . . . . ?
C32 Lu2 C30 C29 77.30(17) . . . . ?
C19 Lu2 C30 C29 100.90(18) . . . . ?
C31 Lu2 C30 C29 115.6(2) . . . . ?
C22 Lu2 C30 C29 167.20(15) . . . . ?
C28 Lu2 C30 C29 36.57(15) . . . . ?
C20 Lu2 C30 C29 126.8(4) . . . . ?
C21 Lu2 C30 C29 -168.32(16) . . . . ?
C41 Lu2 C30 C29 -35.75(17) . . . . ?
C42 Lu2 C30 C29 -66.58(16) . . . . ?
N2 Lu2 C30 C35 30.1(2) . . . . ?
C23 Lu2 C30 C35 -108.3(2) . . . . ?
C32 Lu2 C30 C35 -161.8(3) . . . . ?
C19 Lu2 C30 C35 -138.2(2) . . . . ?
C31 Lu2 C30 C35 -123.5(3) . . . . ?
C22 Lu2 C30 C35 -71.9(2) . . . . ?
C28 Lu2 C30 C35 157.5(3) . . . . ?
C20 Lu2 C30 C35 -112.3(4) . . . . ?
C21 Lu2 C30 C35 -47.4(3) . . . . ?
C29 Lu2 C30 C35 120.9(3) . . . . ?
C41 Lu2 C30 C35 85.2(2) . . . . ?
C42 Lu2 C30 C35 54.3(2) . . . . ?
C29 C30 C31 C32 0.2(3) . . . . ?
C35 C30 C31 C32 -176.2(3) . . . . ?
Lu2 C30 C31 C32 66.81(18) . . . . ?
C29 C30 C31 C36 172.3(3) . . . . ?
C35 C30 C31 C36 -4.1(5) . . . . ?
Lu2 C30 C31 C36 -121.1(3) . . . . ?
C29 C30 C31 Lu2 -66.58(19) . . . . ?
C35 C30 C31 Lu2 117.0(3) . . . . ?
N2 Lu2 C31 C30 -29.80(17) . . . . ?
C23 Lu2 C31 C30 -166.27(16) . . . . ?
C32 Lu2 C31 C30 113.0(2) . . . . ?
C19 Lu2 C31 C30 169.76(15) . . . . ?
C22 Lu2 C31 C30 -136.28(15) . . . . ?
C28 Lu2 C31 C30 76.13(16) . . . . ?
C20 Lu2 C31 C30 -176.74(14) . . . . ?
C21 Lu2 C31 C30 -134.61(15) . . . . ?
C29 Lu2 C31 C30 36.32(14) . . . . ?
C41 Lu2 C31 C30 38.50(19) . . . . ?
C42 Lu2 C31 C30 -3.1(2) . . . . ?
N2 Lu2 C31 C32 -142.79(15) . . . . ?
C23 Lu2 C31 C32 80.74(16) . . . . ?
C19 Lu2 C31 C32 56.77(17) . . . . ?
C22 Lu2 C31 C32 110.73(16) . . . . ?
C28 Lu2 C31 C32 -36.86(15) . . . . ?
C20 Lu2 C31 C32 70.3(2) . . . . ?
C21 Lu2 C31 C32 112.40(17) . . . . ?
C30 Lu2 C31 C32 -113.0(2) . . . . ?
C29 Lu2 C31 C32 -76.67(17) . . . . ?
C41 Lu2 C31 C32 -74.49(19) . . . . ?
C42 Lu2 C31 C32 -116.09(17) . . . . ?
N2 Lu2 C31 C36 95.6(2) . . . . ?
C23 Lu2 C31 C36 -40.8(2) . . . . ?
C32 Lu2 C31 C36 -121.6(3) . . . . ?
C19 Lu2 C31 C36 -64.8(2) . . . . ?
C22 Lu2 C31 C36 -10.8(2) . . . . ?
C28 Lu2 C31 C36 -158.4(3) . . . . ?
C20 Lu2 C31 C36 -51.3(3) . . . . ?
C21 Lu2 C31 C36 -9.2(3) . . . . ?
C30 Lu2 C31 C36 125.4(3) . . . . ?
C29 Lu2 C31 C36 161.8(3) . . . . ?
C41 Lu2 C31 C36 163.9(2) . . . . ?
C42 Lu2 C31 C36 122.3(2) . . . . ?
C29 C28 C32 C31 0.6(3) . . . . ?
C33 C28 C32 C31 177.0(3) . . . . ?
Lu2 C28 C32 C31 -68.30(19) . . . . ?
C29 C28 C32 Lu2 68.94(19) . . . . ?
C33 C28 C32 Lu2 -114.7(3) . . . . ?
C30 C31 C32 C28 -0.5(3) . . . . ?
C36 C31 C32 C28 -172.8(3) . . . . ?
Lu2 C31 C32 C28 68.72(19) . . . . ?
C30 C31 C32 Lu2 -69.25(19) . . . . ?
C36 C31 C32 Lu2 118.5(3) . . . . ?
N2 Lu2 C32 C28 -59.1(2) . . . . ?
C23 Lu2 C32 C28 149.98(16) . . . . ?
C19 Lu2 C32 C28 118.18(16) . . . . ?
C31 Lu2 C32 C28 -114.9(2) . . . . ?
C22 Lu2 C32 C28 168.96(15) . . . . ?
C20 Lu2 C32 C28 112.77(16) . . . . ?
C21 Lu2 C32 C28 148.52(15) . . . . ?
C30 Lu2 C32 C28 -77.36(17) . . . . ?
C29 Lu2 C32 C28 -37.34(15) . . . . ?
C41 Lu2 C32 C28 11.41(18) . . . . ?
C42 Lu2 C32 C28 -12.5(2) . . . . ?
N2 Lu2 C32 C31 55.8(2) . . . . ?
C23 Lu2 C32 C31 -95.13(16) . . . . ?
C19 Lu2 C32 C31 -126.94(16) . . . . ?
C22 Lu2 C32 C31 -76.16(17) . . . . ?
C28 Lu2 C32 C31 114.9(2) . . . . ?
C20 Lu2 C32 C31 -132.35(16) . . . . ?
C21 Lu2 C32 C31 -96.60(18) . . . . ?
C30 Lu2 C32 C31 37.53(15) . . . . ?
C29 Lu2 C32 C31 77.54(17) . . . . ?
C41 Lu2 C32 C31 126.30(16) . . . . ?
C42 Lu2 C32 C31 102.39(18) . . . . ?
C48 N1 C37 C38 170.9(2) . . . . ?
Lu1 N1 C37 C38 -35.4(3) . . . . ?
C48 N1 C37 C42 -13.8(3) . . . . ?
Lu1 N1 C37 C42 140.0(2) . . . . ?
C48 N1 C37 Lu1 -153.8(2) . . . . ?
C13 Lu1 C37 N1 73.45(16) . . . . ?
C14 Lu1 C37 N1 103.87(17) . . . . ?
C5 Lu1 C37 N1 -49.54(17) . . . . ?
C12 Lu1 C37 N1 87.07(16) . . . . ?
C1 Lu1 C37 N1 -56.1(2) . . . . ?
C10 Lu1 C37 N1 132.12(15) . . . . ?
C2 Lu1 C37 N1 -105.89(17) . . . . ?
C3 Lu1 C37 N1 -104.44(16) . . . . ?
C4 Lu1 C37 N1 -75.85(16) . . . . ?
C11 Lu1 C37 N1 118.89(16) . . . . ?
C38 Lu1 C37 N1 -148.5(2) . . . . ?
N1 Lu1 C37 C38 148.5(2) . . . . ?
C13 Lu1 C37 C38 -138.05(16) . . . . ?
C14 Lu1 C37 C38 -107.64(17) . . . . ?
C5 Lu1 C37 C38 98.95(17) . . . . ?
C12 Lu1 C37 C38 -124.44(17) . . . . ?
C1 Lu1 C37 C38 92.43(19) . . . . ?
C10 Lu1 C37 C38 -79.39(17) . . . . ?
C2 Lu1 C37 C38 42.6(2) . . . . ?
C3 Lu1 C37 C38 44.05(18) . . . . ?
C4 Lu1 C37 C38 72.64(17) . . . . ?
C11 Lu1 C37 C38 -92.62(17) . . . . ?
N1 Lu1 C37 C42 -93.8(4) . . . . ?
C13 Lu1 C37 C42 -20.3(3) . . . . ?
C14 Lu1 C37 C42 10.1(4) . . . . ?
C5 Lu1 C37 C42 -143.3(3) . . . . ?
C12 Lu1 C37 C42 -6.7(3) . . . . ?
C1 Lu1 C37 C42 -149.9(3) . . . . ?
C10 Lu1 C37 C42 38.3(3) . . . . ?
C2 Lu1 C37 C42 160.3(3) . . . . ?
C3 Lu1 C37 C42 161.8(3) . . . . ?
C4 Lu1 C37 C42 -169.6(3) . . . . ?
C11 Lu1 C37 C42 25.1(3) . . . . ?
C38 Lu1 C37 C42 117.7(4) . . . . ?
N1 C37 C38 C39 171.0(2) . . . . ?
C42 C37 C38 C39 -4.5(4) . . . . ?
Lu1 C37 C38 C39 141.7(3) . . . . ?
N1 C37 C38 Lu1 29.3(2) . . . . ?
C42 C37 C38 Lu1 -146.2(2) . . . . ?
N1 Lu1 C38 C37 -18.01(15) . . . . ?
C13 Lu1 C38 C37 57.3(2) . . . . ?
C14 Lu1 C38 C37 103.92(18) . . . . ?
C5 Lu1 C38 C37 -93.02(17) . . . . ?
C12 Lu1 C38 C37 56.74(17) . . . . ?
C1 Lu1 C38 C37 -121.03(17) . . . . ?
C10 Lu1 C38 C37 110.58(16) . . . . ?
C2 Lu1 C38 C37 -150.27(15) . . . . ?
C3 Lu1 C38 C37 -137.79(17) . . . . ?
C4 Lu1 C38 C37 -106.16(17) . . . . ?
C11 Lu1 C38 C37 84.89(16) . . . . ?
N1 Lu1 C38 C39 -141.6(3) . . . . ?
C13 Lu1 C38 C39 -66.3(3) . . . . ?
C14 Lu1 C38 C39 -19.7(4) . . . . ?
C5 Lu1 C38 C39 143.4(3) . . . . ?
C12 Lu1 C38 C39 -66.9(3) . . . . ?
C1 Lu1 C38 C39 115.4(3) . . . . ?
C10 Lu1 C38 C39 -13.0(3) . . . . ?
C2 Lu1 C38 C39 86.1(3) . . . . ?
C3 Lu1 C38 C39 98.6(3) . . . . ?
C4 Lu1 C38 C39 130.2(3) . . . . ?
C11 Lu1 C38 C39 -38.7(3) . . . . ?
C37 Lu1 C38 C39 -123.6(4) . . . . ?
C37 C38 C39 C40 1.1(4) . . . . ?
Lu1 C38 C39 C40 109.4(3) . . . . ?
C38 C39 C40 C41 1.2(4) . . . . ?
C39 C40 C41 C42 0.0(4) . . . . ?
C39 C40 C41 Lu2 112.3(4) . . . . ?
N2 Lu2 C41 C42 -16.53(14) . . . . ?
C23 Lu2 C41 C42 103.89(17) . . . . ?
C32 Lu2 C41 C42 -149.10(15) . . . . ?
C19 Lu2 C41 C42 114.41(16) . . . . ?
C31 Lu2 C41 C42 -113.78(16) . . . . ?
C22 Lu2 C41 C42 59.44(18) . . . . ?
C28 Lu2 C41 C42 -143.08(16) . . . . ?
C20 Lu2 C41 C42 89.43(16) . . . . ?
C21 Lu2 C41 C42 60.81(16) . . . . ?
C30 Lu2 C41 C42 -94.03(16) . . . . ?
C29 Lu2 C41 C42 -112.02(16) . . . . ?
N2 Lu2 C41 C40 -142.4(4) . . . . ?
C23 Lu2 C41 C40 -22.0(4) . . . . ?
C32 Lu2 C41 C40 85.0(4) . . . . ?
C19 Lu2 C41 C40 -11.5(4) . . . . ?
C31 Lu2 C41 C40 120.3(3) . . . . ?
C22 Lu2 C41 C40 -66.5(4) . . . . ?
C28 Lu2 C41 C40 91.0(4) . . . . ?
C20 Lu2 C41 C40 -36.5(4) . . . . ?
C21 Lu2 C41 C40 -65.1(4) . . . . ?
C30 Lu2 C41 C40 140.1(3) . . . . ?
C29 Lu2 C41 C40 122.1(4) . . . . ?
C42 Lu2 C41 C40 -125.9(4) . . . . ?
C43 N2 C42 C41 179.7(2) . . . . ?
Lu2 N2 C42 C41 -33.0(3) . . . . ?
C43 N2 C42 C37 -3.7(4) . . . . ?
Lu2 N2 C42 C37 143.6(2) . . . . ?
C43 N2 C42 Lu2 -147.3(3) . . . . ?
C40 C41 C42 N2 173.4(3) . . . . ?
Lu2 C41 C42 N2 26.9(2) . . . . ?
C40 C41 C42 C37 -3.3(4) . . . . ?
Lu2 C41 C42 C37 -149.7(2) . . . . ?
C40 C41 C42 Lu2 146.4(3) . . . . ?
N1 C37 C42 N2 13.3(4) . . . . ?
C38 C37 C42 N2 -171.2(2) . . . . ?
Lu1 C37 C42 N2 84.4(4) . . . . ?
N1 C37 C42 C41 -170.0(2) . . . . ?
C38 C37 C42 C41 5.5(4) . . . . ?
Lu1 C37 C42 C41 -98.9(3) . . . . ?
N1 C37 C42 Lu2 82.7(4) . . . . ?
C38 C37 C42 Lu2 -101.9(4) . . . . ?
Lu1 C37 C42 Lu2 153.8(2) . . . . ?
C23 Lu2 C42 N2 100.73(18) . . . . ?
C32 Lu2 C42 N2 -104.46(18) . . . . ?
C19 Lu2 C42 N2 132.67(16) . . . . ?
C31 Lu2 C42 N2 -54.9(2) . . . . ?
C22 Lu2 C42 N2 74.05(17) . . . . ?
C28 Lu2 C42 N2 -111.44(16) . . . . ?
C20 Lu2 C42 N2 120.78(17) . . . . ?
C21 Lu2 C42 N2 89.25(17) . . . . ?
C30 Lu2 C42 N2 -56.56(17) . . . . ?
C29 Lu2 C42 N2 -85.08(16) . . . . ?
C41 Lu2 C42 N2 -151.0(3) . . . . ?
N2 Lu2 C42 C41 151.0(3) . . . . ?
C23 Lu2 C42 C41 -108.30(17) . . . . ?
C32 Lu2 C42 C41 46.5(2) . . . . ?
C19 Lu2 C42 C41 -76.35(17) . . . . ?
C31 Lu2 C42 C41 96.10(17) . . . . ?
C22 Lu2 C42 C41 -134.98(15) . . . . ?
C28 Lu2 C42 C41 39.53(17) . . . . ?
C20 Lu2 C42 C41 -88.25(16) . . . . ?
C21 Lu2 C42 C41 -119.78(16) . . . . ?
C30 Lu2 C42 C41 94.41(16) . . . . ?
C29 Lu2 C42 C41 65.89(16) . . . . ?
N2 Lu2 C42 C37 -90.2(4) . . . . ?
C23 Lu2 C42 C37 10.6(4) . . . . ?
C32 Lu2 C42 C37 165.4(3) . . . . ?
C19 Lu2 C42 C37 42.5(4) . . . . ?
C31 Lu2 C42 C37 -145.0(3) . . . . ?
C22 Lu2 C42 C37 -16.1(4) . . . . ?
C28 Lu2 C42 C37 158.4(3) . . . . ?
C20 Lu2 C42 C37 30.6(3) . . . . ?
C21 Lu2 C42 C37 -0.9(3) . . . . ?
C30 Lu2 C42 C37 -146.7(3) . . . . ?
C29 Lu2 C42 C37 -175.2(3) . . . . ?
C41 Lu2 C42 C37 118.9(4) . . . . ?
C42 N2 C43 C44 175.6(2) . . . . ?
Lu2 N2 C43 C44 42.9(3) . . . . ?
C42 N2 C43 C48 -4.5(4) . . . . ?
Lu2 N2 C43 C48 -137.2(2) . . . . ?
N2 C43 C44 C45 178.3(2) . . . . ?
C48 C43 C44 C45 -1.6(4) . . . . ?
C43 C44 C45 C46 -1.1(4) . . . . ?
C44 C45 C46 C47 2.2(4) . . . . ?
C45 C46 C47 C48 -0.6(4) . . . . ?
C46 C47 C48 N1 177.5(2) . . . . ?
C46 C47 C48 C43 -2.1(4) . . . . ?
C37 N1 C48 C47 -174.0(2) . . . . ?
Lu1 N1 C48 C47 47.5(4) . . . . ?
C37 N1 C48 C43 5.6(3) . . . . ?
Lu1 N1 C48 C43 -132.9(2) . . . . ?
C44 C43 C48 C47 3.1(4) . . . . ?
N2 C43 C48 C47 -176.7(2) . . . . ?
C44 C43 C48 N1 -176.5(2) . . . . ?
N2 C43 C48 N1 3.7(4) . . . . ?
